data_7719638
loop_
_publ_author_name
'de Montmollin, Jean'
'Fadaei-Tirani, Farzaneh'
'Severin, Kay'

_publ_section_title
;
 Wide variability in the stability of
 Pd<sub>6</sub>L<sub><i>x</i></sub>-type coordination cages.
;
_journal_issue 42
_journal_name_full 'Dalton transactions (Cambridge, England : 2003)'
_journal_page_first 15773
_journal_page_last 15779
_journal_paper_doi 10.1039/d5dt02223a
_journal_volume 54
_journal_year 2025
_chemical_formula_moiety 'C120 H96 N48 Pd6 S12, 12(B F4), 28(C2 H3 N), 2(C6 H14 O), 4[C2H3N], 2.5[C2H3N]'
_chemical_formula_sum 'C201 H227.5 B12 F48 N82.5 O2 Pd6 S12'
_chemical_formula_weight 5895.98
_space_group_crystal_system monoclinic
_space_group_IT_number 14
_space_group_name_Hall '-P 2yn'
_space_group_name_H-M_alt 'P 1 21/n 1'
_atom_sites_solution_hydrogens geom
_atom_sites_solution_primary dual
_atom_sites_solution_secondary difmap
_audit_creation_date 2025-08-19
_audit_creation_method
;
Olex2 1.5
(compiled 2025.07.13 svn.rb7424aed for OlexSys, GUI svn.r7314)
;
_audit_update_record
;
2025-09-12 deposited with the CCDC.	2025-10-03 downloaded from the CCDC.
;
_cell_angle_alpha 90
_cell_angle_beta 111.9603(8)
_cell_angle_gamma 90
_cell_formula_units_Z 2
_cell_length_a 19.51690(15)
_cell_length_b 33.34179(13)
_cell_length_c 22.84232(14)
_cell_measurement_reflns_used 80275
_cell_measurement_temperature 140.00(10)
_cell_measurement_theta_max 75.1720
_cell_measurement_theta_min 2.4710
_cell_volume 13785.65(17)
_computing_cell_refinement 'CrysAlisPro 1.171.43.141a (Rigaku OD, 2024)'
_computing_data_collection 'CrysAlisPro system (CCD 43.141a 64-bit (release 04-10-2024))'
_computing_data_reduction 'CrysAlisPro 1.171.43.141a (Rigaku OD, 2024)'
_computing_molecular_graphics 'Olex2 1.5 (Dolomanov et al., 2009)'
_computing_publication_material 'Olex2 1.5 (Dolomanov et al., 2009)'
_computing_structure_refinement 'ShelXL 2019/3 (Sheldrick, 2015)'
_computing_structure_solution 'ShelXT 2018/2 (Sheldrick, 2015)'
_diffrn_ambient_environment N~2~
_diffrn_ambient_temperature 140.00(10)
_diffrn_detector 'Hybrid Pixel Array Detector'
_diffrn_detector_area_resol_mean 10.0000
_diffrn_detector_type 'HyPix-Arc 150'
_diffrn_measured_fraction_theta_full 0.999
_diffrn_measured_fraction_theta_max 0.982
_diffrn_measurement_details
;
List of Runs (angles in degrees, time in seconds):

  # Type    Start    End  Width  t~exp~   \w     \q     \k     \f   Frames
#--------------------------------------------------------------------------
  1  \w     75.00 100.00   0.50    0.50    --   76.61-125.00   0.00   50
  2  \w     77.00 103.00   0.50    0.50    --   76.61-125.00 -90.00   52
  3  \w     63.00  89.00   0.50    0.50    --   75.73-111.00 -90.00   52
  4  \w     40.00  66.00   0.50    0.50    --   76.61-125.00-120.00   52
  5  \w     66.00  92.00   0.50    0.50    --   75.73-111.00-150.00   52
  6  \w     53.00  79.00   0.50    0.50    --   76.61 -95.00-150.00   52
  7  \w     41.00  84.00   0.50    0.50    --   76.61 -95.00 -90.00   86
  8  \w     40.00  71.00   0.50    0.50    --   79.75 -65.00-151.36   62
  9  \w     26.00  68.00   0.50    0.50    --   63.87 -95.00 -30.00   84
 10  \w     58.00  83.00   0.50    0.50    --   76.61 -95.00 120.00   50
 11  \w     40.00  80.00   0.50    0.50    --   76.61 -95.00 150.00   80
 12  \w     41.00  67.00   0.50    0.50    --   79.75 -68.00 151.53   52
 13  \w     65.00  90.00   0.50    0.50    --   75.73   0.00  90.00   50
 14  \w     69.00  94.00   0.50    0.50    --   63.87  28.00 122.00   50
 15  \w     77.00 102.00   0.50    0.50    --   75.73  28.00 122.00   50
 16  \w     90.00 115.00   0.50    0.50    --   76.61  28.00 122.00   50
 17  \w     62.00 125.00   0.50    0.50    --   79.75  21.00  90.24  126
 18  \w     54.00 117.00   0.50    0.50    --   79.75  14.00  30.17  126
 19  \w     48.00 100.00   0.50    0.50    --   79.75  18.00 -19.57  104
 20  \w     88.00 114.00   0.50    0.50    --   79.75   5.00-132.23   52
 21  \w     64.00 124.00   0.50    0.50    --   79.75  22.00 -99.83  120
 22  \w     54.00 114.00   0.50    0.50    --   79.75  19.00-123.24  120
 23  \w     70.00 120.00   0.50    0.50    --   79.75   6.00 -24.49  100
 24  \w     58.00 111.00   0.50    0.50    --   79.75   1.00 108.21  106
 25  \w     58.00 118.00   0.50    0.50    --   79.75   5.00 158.87  120
 26  \w    -70.00 -41.00   0.50    0.50    --  -71.12   0.00 -30.00   58
 27  \w    -66.00 -35.00   0.50    0.50    --  -71.12   0.00-150.00   62
 28  \w    -71.00 -37.00   0.50    0.50    --  -71.12   0.00-180.00   68
 29  \w    -66.00 -35.00   0.50    0.50    --  -71.12   0.00-120.00   62
 30  \w    -71.00 -42.00   0.50    0.50    --  -71.12   0.00 -60.00   58
 31  \w    -92.00 -67.00   0.50    0.50    --  -64.59 -28.00 -39.00   50
 32  \w   -109.00 -80.00   0.50    0.50    --  -76.25 -78.00 -55.36   58
 33  \w   -111.00 -85.00   0.50    0.50    --  -76.25 -83.00-142.17   52
 34  \w   -111.00 -83.00   0.50    0.50    --  -76.25 -75.00-121.25   56
 35  \w   -111.00 -77.00   0.50    0.50    --  -71.12 -28.00 -39.00   68
 36  \w    -69.00 -41.00   0.50    0.50    --  -76.25  87.00-167.28   56
 37  \w    -75.00 -32.00   0.50    0.50    --  -71.12 111.00-180.00   86
 38  \w    -69.00 -41.00   0.50    0.50    --  -76.25 123.00-156.37   56
 39  \w    -80.00 -55.00   0.50    0.50    --  -76.25  88.00 -69.41   50
 40  \w    -86.00 -31.00   0.50    0.50    --  -71.12 111.00 120.00  110
;
_diffrn_measurement_device 'four-circle diffractometer'
_diffrn_measurement_device_type 'XtaLAB Synergy R, DW system, HyPix-Arc 150'
_diffrn_measurement_method '\w scans'
_diffrn_orient_matrix_type 'CrysAlisPro convention (1999,Acta A55,543-557)'
_diffrn_orient_matrix_UB_11 -0.0802403000
_diffrn_orient_matrix_UB_12 -0.0126596000
_diffrn_orient_matrix_UB_13 -0.0127758000
_diffrn_orient_matrix_UB_21 0.0222084000
_diffrn_orient_matrix_UB_22 -0.0114073000
_diffrn_orient_matrix_UB_23 0.0700320000
_diffrn_orient_matrix_UB_31 -0.0177092000
_diffrn_orient_matrix_UB_32 0.0429538000
_diffrn_orient_matrix_UB_33 0.0148386000
_diffrn_radiation_monochromator mirror
_diffrn_radiation_probe x-ray
_diffrn_radiation_type 'Cu K\a'
_diffrn_radiation_wavelength 1.54184
_diffrn_reflns_av_R_equivalents 0.0436
_diffrn_reflns_av_unetI/netI 0.0256
_diffrn_reflns_Laue_measured_fraction_full 0.999
_diffrn_reflns_Laue_measured_fraction_max 0.982
_diffrn_reflns_limit_h_max 24
_diffrn_reflns_limit_h_min -23
_diffrn_reflns_limit_k_max 41
_diffrn_reflns_limit_k_min -38
_diffrn_reflns_limit_l_max 27
_diffrn_reflns_limit_l_min -28
_diffrn_reflns_number 175849
_diffrn_reflns_point_group_measured_fraction_full 0.999
_diffrn_reflns_point_group_measured_fraction_max 0.982
_diffrn_reflns_theta_full 67.684
_diffrn_reflns_theta_max 75.774
_diffrn_reflns_theta_min 2.471
_diffrn_source 'Rotating-anode X-ray tube'
_diffrn_source_type 'Rigaku (Cu) X-ray Source'
_exptl_absorpt_coefficient_mu 4.764
_exptl_absorpt_correction_T_max 0.854
_exptl_absorpt_correction_T_min 0.397
_exptl_absorpt_correction_type gaussian
_exptl_absorpt_process_details
;
CrysAlisPro 1.171.43.141a (Rigaku Oxford Diffraction, 2024)
Numerical absorption correction based on Gaussian integration over
a multifaceted crystal model.
Empirical absorption correction using spherical harmonics
as implemented in SCALE3 ABSPACK scaling algorithm
;
_exptl_crystal_colour colourless
_exptl_crystal_colour_primary colourless
_exptl_crystal_density_diffrn 1.420
_exptl_crystal_description prism
_exptl_crystal_F_000 5974
_exptl_crystal_size_max 0.25
_exptl_crystal_size_mid 0.22
_exptl_crystal_size_min 0.15
_refine_diff_density_max 2.597
_refine_diff_density_min -1.270
_refine_diff_density_rms 0.135
_refine_ls_extinction_method none
_refine_ls_goodness_of_fit_ref 1.042
_refine_ls_hydrogen_treatment constr
_refine_ls_matrix_type full
_refine_ls_number_parameters 1563
_refine_ls_number_reflns 28191
_refine_ls_number_restraints 2175
_refine_ls_restrained_S_all 1.066
_refine_ls_R_factor_all 0.0888
_refine_ls_R_factor_gt 0.0799
_refine_ls_shift/su_max 0.003
_refine_ls_shift/su_mean 0.000
_refine_ls_structure_factor_coef Fsqd
_refine_ls_weighting_details 'w=1/[\s^2^(Fo^2^)+(0.1692P)^2^+24.5990P] where P=(Fo^2^+2Fc^2^)/3'
_refine_ls_weighting_scheme calc
_refine_ls_wR_factor_gt 0.2428
_refine_ls_wR_factor_ref 0.2513
_reflns_Friedel_coverage 0.000
_reflns_number_gt 23438
_reflns_number_total 28191
_reflns_threshold_expression 'I > 2\s(I)'
_cod_data_source_file d5dt02223a2.cif
_cod_data_source_block jm-484
_cod_depositor_comments
;
The following automatic conversions were performed:

data item '_exptl_absorpt_correction_type' value 'Gaussian' was
changed to 'gaussian' in accordance with the
/home/data/users/saulius/crontab/automatic-downloads/rss-feeds/RSC/lib/dictionaries/cif_core.dic
dictionary named 'cif_core.dic' version 2.4.2 last updated on
2011-04-26.

Automatic conversion script
Id: cif_fix_values 8170 2020-07-09 18:12:32Z antanas 

 Adding full bibliography for 7719637--7719640.cif.
;
_cod_original_cell_volume 13785.65(16)
_cod_original_formula_sum 'C201 H227.50 B12 F48 N82.50 O2 Pd6 S12'
_cod_database_code 7719638
_shelx_shelxl_version_number 2019/3
_audit_contact_author 'Farzaneh Fadaei Tirani'
_chemical_oxdiff_formula 'C188 H208 B12 F48 N76 O2 Pd6 S12'
_chemical_oxdiff_usercomment 'CRYSTALLISED FROM CD3CN AND iPr2O'
_shelx_space_group_comment
;
The symmetry employed for this shelxl refinement is uniquely defined
by the following loop, which should always be used as a source of
symmetry information in preference to the above space-group names.
They are only intended as comments.
;
_shelx_estimated_absorpt_t_max 0.535
_shelx_estimated_absorpt_t_min 0.382
_olex2_refinement_description
;
1. Fixed Uiso
 At 1.2 times of:
  All C(H) groups
 At 1.5 times of:
  All C(H,H,H) groups
2. Restrained distances
 C89-C91 = C89-C90 = C94-C92 = C92-C93
 1.54 with sigma of 0.02
 N37-C85
 1.14 with sigma of 0.02
 C77-C78
 1.46 with sigma of 0.02
 C85-C86
 1.46 with sigma of 0.02
 N36-C83
 1.14 with sigma of 0.02
 C83-C84
 1.46 with sigma of 0.02
 N38-C87
 1.14 with sigma of 0.02
 C87-C88
 1.46 with sigma of 0.02
 N26-C63
 1.14 with sigma of 0.02
 C63-C64
 1.46 with sigma of 0.02
 N31-C73
 1.14 with sigma of 0.02
 C73-C74
 1.46 with sigma of 0.02
 N30-C71
 1.14 with sigma of 0.02
 C71-C72
 1.46 with sigma of 0.02
 N32-C75
 1.14 with sigma of 0.02
 C75-C76
 1.46 with sigma of 0.02
 N29-C69
 1.14 with sigma of 0.02
 C69-C70
 1.46 with sigma of 0.02
 N25-C61
 1.14 with sigma of 0.02
 C61-C62
 1.46 with sigma of 0.02
 N28-C67
 1.14 with sigma of 0.02
 C67-C68
 1.46 with sigma of 0.02
 N33-C77
 1.14 with sigma of 0.02
 N34-C79
 1.14 with sigma of 0.02
 C79-C80
 1.46 with sigma of 0.02
 N27-C65
 1.14 with sigma of 0.02
 C65-C66
 1.46 with sigma of 0.02
 F24-B6 = F22-B6 = F23-B6 = F21-B6 = F20-B5 = F19-B5 = F17-B5 = F18-B5 = F7-B2
 = F5-B2 = F6-B2 = F8-B2 = F3-B1 = F1-B1 = F2-B1 = F4-B1 = F16-B4 = F13-B4 =
 F14-B4 = F15-B4
 1.42 with sigma of 0.02
 N35-C81
 1.14 with sigma of 0.02
 C81-C82
 1.46 with sigma of 0.02
 F9-B3 = F12-B3 = F10-B3 = F11-B3
 1.42 with sigma of 0.02
 O1-C92 = O1-C89
 1.44 with sigma of 0.02
 N33-C78
 2.59 with sigma of 0.04
 N37-C86
 2.59 with sigma of 0.04
 N36-C84
 2.59 with sigma of 0.04
 N38-C88
 2.59 with sigma of 0.04
 N26-C64
 2.59 with sigma of 0.04
 N31-C74
 2.59 with sigma of 0.04
 N30-C72
 2.59 with sigma of 0.04
 N32-C76
 2.59 with sigma of 0.04
 N29-C70
 2.59 with sigma of 0.04
 N25-C62
 2.59 with sigma of 0.04
 N28-C68
 2.59 with sigma of 0.04
 N34-C80
 2.59 with sigma of 0.04
 N27-C66
 2.59 with sigma of 0.04
 N35-C82
 2.59 with sigma of 0.04
 C94-C93
 2.54 with sigma of 0.04
 C91-C90
 2.54 with sigma of 0.04
 F12-F9 \\sim F10-F11
 with sigma of 0.02
 F11-F9 \\sim F9-F10
 with sigma of 0.02
 F10-F11 \\sim F11-F9
 with sigma of 0.02
 F12-F11 \\sim F11-F10
 with sigma of 0.02
 F11-F10 \\sim F10-F12
 with sigma of 0.02
 C93-O1 \\sim O1-C94
 with sigma of 0.02
3. Uiso/Uaniso restraints and constraints
All non-hydrogen atoms have similar U: within 2A with sigma of 0.005 and sigma
for terminal atoms of 0.01 within 2A
4. Rigid body (RIGU) restrains
 All non-hydrogen atoms
 with sigma for 1-2 distances of 0.001 and sigma for 1-3 distances of 0.001
5.a Ternary CH refined with riding coordinates:
 C89(H89), C92(H92)
5.b Me refined with riding coordinates:
 C90(H90A,H90B,H90C), C91(H91A,H91B,H91C), C93(H93A,H93B,H93C), C94(H94A,H94B,
 H94C)
5.c Aromatic/amide H refined with riding coordinates:
 C1(H1), C2(H2), C3(H3), C5(H5), C6(H6), C8(H8), C9(H9), C10(H10), C11(H11),
 C12(H12), C13(H13), C15(H15), C16(H16), C18(H18), C19(H19), C20(H20), C21(H21),
  C22(H22), C23(H23), C25(H25), C26(H26), C28(H28), C29(H29), C30(H30),
 C31(H31), C32(H32), C33(H33), C35(H35), C36(H36), C38(H38), C39(H39), C40(H40),
  C41(H41), C42(H42), C43(H43), C45(H45), C46(H46), C48(H48), C49(H49),
 C50(H50), C51(H51), C52(H52), C53(H53), C55(H55), C56(H56), C58(H58), C59(H59),
  C60(H60)
5.d Idealised Me refined as rotating group:
 C86(H86A,H86B,H86C), C62(H62A,H62B,H62C), C64(H64A,H64B,H64C), C72(H72A,H72B,
 H72C), C66(H66A,H66B,H66C), C68(H68A,H68B,H68C), C70(H70A,H70B,H70C), C84(H84A,
 H84B,H84C), C74(H74A,H74B,H74C), C76(H76A,H76B,H76C), C78(H78A,H78B,H78C),
 C80(H80A,H80B,H80C), C82(H82A,H82B,H82C), C88(H88A,H88B,H88C)
;
_smtbx_masks_special_details
;
A solvent mask was calculated and 294 electrons were 
found in a volume of 1362\%A^3^ in 2 voids per unit cell. 
This is consistent with the presence of 
4[C2H3N], 2.5[C2H3N] per Asymmetric Unit 
which account for 286 electrons 
per unit cell.
;
_smtbx_masks_void_probe_radius 1.2
_smtbx_masks_void_truncation_radius 1.2
_olex2_submission_special_instructions 'No special instructions were received'
_oxdiff_exptl_absorpt_empirical_details
;
Empirical correction (ABSPACK) includes:
- Absorption correction using spherical harmonics
- Frame scaling
- Detector area scaling
- B-factor correction
;
_oxdiff_exptl_absorpt_empirical_full_max 2.363
_oxdiff_exptl_absorpt_empirical_full_min 0.592

loop_
_space_group_symop_operation_xyz
'x, y, z'
'-x+1/2, y+1/2, -z+1/2'
'-x, -y, -z'
'x-1/2, -y-1/2, z-1/2'

loop_
_atom_site_label
_atom_site_type_symbol
_atom_site_fract_x
_atom_site_fract_y
_atom_site_fract_z
_atom_site_U_iso_or_equiv
_atom_site_adp_type
_atom_site_occupancy
_atom_site_site_symmetry_order
_atom_site_calc_flag
_atom_site_refinement_flags_posn
_atom_site_refinement_flags_adp
_atom_site_refinement_flags_occupancy
_atom_site_disorder_assembly
_atom_site_disorder_group
Pd1 Pd 0.58573(2) 0.68843(2) 0.30164(2) 0.04382(12) Uani 1 1 d . U . . .
Pd2 Pd 0.11544(2) 0.44088(2) 0.20292(2) 0.04617(12) Uani 1 1 d . . . . .
Pd3 Pd 0.75558(2) 0.34645(2) 0.37931(2) 0.04111(11) Uani 1 1 d . U . . .
S1 S 0.30158(11) 0.58779(5) 0.17831(9) 0.0709(4) Uani 1 1 d . U . . .
S2 S 0.38546(10) 0.72456(5) 0.44698(8) 0.0633(4) Uani 1 1 d . U . . .
S3 S 0.71422(10) 0.52079(4) 0.27937(9) 0.0651(4) Uani 1 1 d . U . . .
S4 S 0.80941(11) 0.65891(5) 0.56284(8) 0.0766(5) Uani 1 1 d . U . . .
S5 S 0.41783(10) 0.35646(7) 0.23642(9) 0.0781(5) Uani 1 1 d . U . . .
S6 S 0.93294(10) 0.43637(5) 0.62069(7) 0.0634(4) Uani 1 1 d . U . . .
N1 N 0.4979(3) 0.67088(14) 0.2281(2) 0.0545(9) Uani 1 1 d . U . . .
N2 N 0.4072(3) 0.63523(16) 0.1644(3) 0.0682(11) Uani 1 1 d . U . . .
N3 N 0.2021(3) 0.52879(16) 0.1233(3) 0.0662(10) Uani 1 1 d . U . . .
N4 N 0.1437(3) 0.48335(15) 0.1541(2) 0.0563(9) Uani 1 1 d . U . . .
N5 N 0.5279(3) 0.72758(14) 0.3324(2) 0.0550(9) Uani 1 1 d . U . . .
N6 N 0.4735(3) 0.75535(14) 0.3898(2) 0.0578(9) Uani 1 1 d . U . . .
N7 N 0.3307(3) 0.74053(14) 0.5380(2) 0.0540(8) Uani 1 1 d . U . . .
N8 N 0.2774(3) 0.70189(13) 0.5853(2) 0.0495(8) Uani 1 1 d . U . . .
N9 N 0.6479(3) 0.65141(13) 0.2733(2) 0.0534(9) Uani 1 1 d . U . . .
N10 N 0.7190(3) 0.60186(14) 0.2707(3) 0.0596(9) Uani 1 1 d . U . . .
N11 N 0.7997(3) 0.45390(14) 0.3102(2) 0.0546(8) Uani 1 1 d . U . . .
N12 N 0.7871(3) 0.39354(13) 0.3399(2) 0.0514(8) Uani 1 1 d . U . . .
N13 N 0.6761(3) 0.70713(14) 0.3731(2) 0.0541(9) Uani 1 1 d . U . . .
N14 N 0.7712(3) 0.70911(15) 0.4616(2) 0.0638(11) Uani 1 1 d . U . . .
N15 N 0.9164(3) 0.64327(15) 0.6776(2) 0.0545(9) Uani 1 1 d . U . . .
N16 N 0.9168(3) 0.60124(14) 0.7502(2) 0.0514(9) Uani 1 1 d . U . . .
N17 N 0.1812(3) 0.40151(15) 0.1820(2) 0.0567(9) Uani 1 1 d . U . . .
N18 N 0.2749(3) 0.37539(19) 0.1683(3) 0.0713(11) Uani 1 1 d . U . . .
N19 N 0.5530(3) 0.34472(16) 0.2313(3) 0.0605(10) Uani 1 1 d . U . . .
N20 N 0.6657(3) 0.34139(14) 0.3006(2) 0.0507(8) Uani 1 1 d . U . . .
N21 N 0.8473(3) 0.35097(14) 0.4583(2) 0.0496(8) Uani 1 1 d . U . . .
N22 N 0.9224(3) 0.36906(15) 0.5514(2) 0.0557(9) Uani 1 1 d . U . . .
N23 N 0.9844(3) 0.46667(15) 0.7396(2) 0.0577(10) Uani 1 1 d . U . . .
N24 N 0.9515(3) 0.51852(14) 0.7799(2) 0.0523(9) Uani 1 1 d . U . . .
C1 C 0.4559(4) 0.63956(18) 0.2233(3) 0.0579(11) Uani 1 1 d . U . . .
H1 H 0.459471 0.622184 0.257335 0.070 Uiso 1 1 calc R U . . .
C2 C 0.4757(4) 0.6870(2) 0.1690(3) 0.0700(14) Uani 1 1 d . U . . .
H2 H 0.496648 0.710008 0.157690 0.084 Uiso 1 1 calc R U . . .
C3 C 0.4191(4) 0.6651(2) 0.1288(3) 0.0755(15) Uani 1 1 d . U . . .
H3 H 0.393140 0.669669 0.085007 0.091 Uiso 1 1 calc R U . . .
C4 C 0.3546(4) 0.6045(2) 0.1385(4) 0.0712(12) Uani 1 1 d . U . . .
C5 C 0.3398(5) 0.5860(2) 0.0832(4) 0.0775(13) Uani 1 1 d . U . . .
H5 H 0.364023 0.591719 0.054995 0.093 Uiso 1 1 calc R U . . .
C6 C 0.2824(5) 0.5563(2) 0.0717(4) 0.0768(13) Uani 1 1 d . U . . .
H6 H 0.263768 0.540263 0.034675 0.092 Uiso 1 1 calc R U . . .
C7 C 0.2589(4) 0.5541(2) 0.1188(4) 0.0689(11) Uani 1 1 d . U . . .
C8 C 0.2065(4) 0.50287(18) 0.1687(3) 0.0597(11) Uani 1 1 d . U . . .
H8 H 0.248716 0.499004 0.206225 0.072 Uiso 1 1 calc R U . . .
C9 C 0.1338(4) 0.5257(2) 0.0772(4) 0.0702(13) Uani 1 1 d . U . . .
H9 H 0.115194 0.540479 0.038900 0.084 Uiso 1 1 calc R U . . .
C10 C 0.0978(4) 0.4975(2) 0.0967(3) 0.0649(12) Uani 1 1 d . U . . .
H10 H 0.048466 0.488865 0.074250 0.078 Uiso 1 1 calc R U . . .
C11 C 0.4979(3) 0.72073(17) 0.3736(3) 0.0522(9) Uani 1 1 d . U . . .
H11 H 0.493665 0.695062 0.390046 0.063 Uiso 1 1 calc R U . . .
C12 C 0.5269(4) 0.76842(18) 0.3230(3) 0.0635(11) Uani 1 1 d . U . . .
H12 H 0.546475 0.781807 0.295922 0.076 Uiso 1 1 calc R U . . .
C13 C 0.4942(4) 0.78611(19) 0.3579(3) 0.0657(11) Uani 1 1 d . U . . .
H13 H 0.486410 0.814057 0.360676 0.079 Uiso 1 1 calc R U . . .
C14 C 0.4416(4) 0.76092(18) 0.4349(3) 0.0579(9) Uani 1 1 d . U . . .
C15 C 0.4490(4) 0.79332(18) 0.4717(3) 0.0599(11) Uani 1 1 d . U . . .
H15 H 0.477473 0.816234 0.470653 0.072 Uiso 1 1 calc R U . . .
C16 C 0.4095(4) 0.78934(18) 0.5124(3) 0.0590(11) Uani 1 1 d . U . . .
H16 H 0.407777 0.809372 0.541456 0.071 Uiso 1 1 calc R U . . .
C17 C 0.3748(4) 0.75393(17) 0.5050(3) 0.0557(9) Uani 1 1 d . U . . .
C18 C 0.3173(3) 0.70249(16) 0.5499(3) 0.0495(9) Uani 1 1 d . U . . .
H18 H 0.334243 0.679396 0.535004 0.059 Uiso 1 1 calc R U . . .
C19 C 0.2970(4) 0.76492(18) 0.5665(3) 0.0623(11) Uani 1 1 d . U . . .
H19 H 0.297086 0.793416 0.566361 0.075 Uiso 1 1 calc R U . . .
C20 C 0.2631(4) 0.74087(17) 0.5954(3) 0.0599(11) Uani 1 1 d . U . . .
H20 H 0.234333 0.749608 0.618632 0.072 Uiso 1 1 calc R U . . .
C21 C 0.6731(4) 0.61632(16) 0.2971(3) 0.0564(10) Uani 1 1 d . U . . .
H21 H 0.660801 0.602966 0.328590 0.068 Uiso 1 1 calc R U . . .
C22 C 0.6767(4) 0.65981(18) 0.2283(3) 0.0615(11) Uani 1 1 d . U . . .
H22 H 0.666883 0.683139 0.202559 0.074 Uiso 1 1 calc R U . . .
C23 C 0.7218(4) 0.62891(18) 0.2268(3) 0.0631(11) Uani 1 1 d . U . . .
H23 H 0.749483 0.626667 0.200491 0.076 Uiso 1 1 calc R U . . .
C24 C 0.7583(4) 0.56542(17) 0.2867(4) 0.0646(11) Uani 1 1 d . U . . .
C25 C 0.8348(4) 0.5617(2) 0.3107(4) 0.0761(14) Uani 1 1 d . U . . .
H25 H 0.868293 0.583642 0.319553 0.091 Uiso 1 1 calc R U . . .
C26 C 0.8562(4) 0.5208(2) 0.3203(4) 0.0744(13) Uani 1 1 d . U . . .
H26 H 0.906080 0.511855 0.336025 0.089 Uiso 1 1 calc R U . . .
C27 C 0.7968(4) 0.49573(17) 0.3043(3) 0.0609(10) Uani 1 1 d . U . . .
C28 C 0.7736(3) 0.43113(16) 0.3450(3) 0.0520(9) Uani 1 1 d . U . . .
H28 H 0.748342 0.441150 0.370256 0.062 Uiso 1 1 calc R U . . .
C29 C 0.8263(4) 0.42828(18) 0.2769(3) 0.0627(11) Uani 1 1 d . U . . .
H29 H 0.847282 0.435578 0.246937 0.075 Uiso 1 1 calc R U . . .
C30 C 0.8173(4) 0.39138(18) 0.2942(3) 0.0619(11) Uani 1 1 d . U . . .
H30 H 0.829626 0.367397 0.277942 0.074 Uiso 1 1 calc R U . . .
C31 C 0.7138(4) 0.68736(17) 0.4258(3) 0.0549(11) Uani 1 1 d . U . . .
H31 H 0.701507 0.661485 0.436337 0.066 Uiso 1 1 calc R U . . .
C32 C 0.7118(4) 0.74215(19) 0.3757(3) 0.0703(14) Uani 1 1 d . U . . .
H32 H 0.696949 0.762202 0.343859 0.084 Uiso 1 1 calc R U . . .
C33 C 0.7711(5) 0.7446(2) 0.4297(3) 0.0754(15) Uani 1 1 d . U . . .
H33 H 0.805642 0.765983 0.443134 0.091 Uiso 1 1 calc R U . . .
C34 C 0.8256(4) 0.6981(2) 0.5206(3) 0.0688(13) Uani 1 1 d . U . . .
C35 C 0.8892(5) 0.7171(2) 0.5519(4) 0.0855(17) Uani 1 1 d . U . . .
H35 H 0.906550 0.739578 0.535908 0.103 Uiso 1 1 calc R U . . .
C36 C 0.9276(5) 0.6996(2) 0.6117(4) 0.0838(17) Uani 1 1 d . U . . .
H36 H 0.973499 0.709296 0.640750 0.101 Uiso 1 1 calc R U . . .
C37 C 0.8924(4) 0.6678(2) 0.6232(3) 0.0659(12) Uani 1 1 d . U . . .
C38 C 0.8751(4) 0.61943(18) 0.6976(3) 0.0553(10) Uani 1 1 d . U . . .
H38 H 0.823260 0.615982 0.677130 0.066 Uiso 1 1 calc R U . . .
C39 C 0.9883(4) 0.64056(19) 0.7191(3) 0.0560(10) Uani 1 1 d . U . . .
H39 H 1.029869 0.654364 0.716960 0.067 Uiso 1 1 calc R U . . .
C40 C 0.9876(3) 0.61401(18) 0.7639(3) 0.0546(10) Uani 1 1 d . U . . .
H40 H 1.029564 0.605650 0.799104 0.065 Uiso 1 1 calc R U . . .
C41 C 0.2522(4) 0.4030(2) 0.1987(3) 0.0605(11) Uani 1 1 d . U . . .
H41 H 0.283660 0.421315 0.228639 0.073 Uiso 1 1 calc R U . . .
C42 C 0.1566(4) 0.3726(2) 0.1368(4) 0.0724(13) Uani 1 1 d . U . . .
H42 H 0.106271 0.365826 0.114430 0.087 Uiso 1 1 calc R U . . .
C43 C 0.2133(4) 0.3555(2) 0.1288(4) 0.0786(14) Uani 1 1 d . U . . .
H43 H 0.211953 0.333789 0.101383 0.094 Uiso 1 1 calc R U . . .
C44 C 0.3486(4) 0.3711(3) 0.1706(4) 0.0747(12) Uani 1 1 d . U . . .
C45 C 0.3713(4) 0.3764(3) 0.1205(4) 0.0791(13) Uani 1 1 d . U . . .
H45 H 0.339801 0.384310 0.079282 0.095 Uiso 1 1 calc R U . . .
C46 C 0.4473(4) 0.3685(3) 0.1387(4) 0.0782(13) Uani 1 1 d . U . . .
H46 H 0.473713 0.371333 0.111475 0.094 Uiso 1 1 calc R U . . .
C47 C 0.4784(4) 0.3563(2) 0.1996(4) 0.0703(12) Uani 1 1 d . U . . .
C48 C 0.5984(3) 0.35352(19) 0.2899(3) 0.0576(10) Uani 1 1 d . U . . .
H48 H 0.583719 0.366927 0.319992 0.069 Uiso 1 1 calc R U . . .
C49 C 0.5929(4) 0.3240(2) 0.2036(3) 0.0649(12) Uani 1 1 d . U . . .
H49 H 0.575095 0.313009 0.162218 0.078 Uiso 1 1 calc R U . . .
C50 C 0.6628(4) 0.3220(2) 0.2467(3) 0.0627(12) Uani 1 1 d . U . . .
H50 H 0.703228 0.309356 0.240627 0.075 Uiso 1 1 calc R U . . .
C51 C 0.8558(3) 0.37459(17) 0.5065(3) 0.0530(10) Uani 1 1 d . U . . .
H51 H 0.819796 0.392961 0.508943 0.064 Uiso 1 1 calc R U . . .
C52 C 0.9092(4) 0.3295(2) 0.4731(3) 0.0629(12) Uani 1 1 d . U . . .
H52 H 0.917556 0.309342 0.447131 0.076 Uiso 1 1 calc R U . . .
C53 C 0.9579(4) 0.3405(2) 0.5299(3) 0.0662(13) Uani 1 1 d . U . . .
H53 H 1.006642 0.330553 0.550809 0.079 Uiso 1 1 calc R U . . .
C54 C 0.9499(4) 0.38661(19) 0.6126(3) 0.0596(11) Uani 1 1 d . U . . .
C55 C 0.9902(4) 0.3688(2) 0.6676(3) 0.0629(12) Uani 1 1 d . U . . .
H55 H 1.005645 0.341579 0.670968 0.075 Uiso 1 1 calc R U . . .
C56 C 1.0071(4) 0.39493(19) 0.7199(3) 0.0633(12) Uani 1 1 d . U . . .
H56 H 1.034104 0.387478 0.762471 0.076 Uiso 1 1 calc R U . . .
C57 C 0.9793(4) 0.43245(19) 0.7007(3) 0.0616(11) Uani 1 1 d . U . . .
C58 C 0.9279(4) 0.49073(18) 0.7357(3) 0.0560(11) Uani 1 1 d . U . . .
H58 H 0.878750 0.488200 0.705948 0.067 Uiso 1 1 calc R U . . .
C59 C 1.0461(4) 0.47982(19) 0.7877(3) 0.0611(12) Uani 1 1 d . U . . .
H59 H 1.094367 0.468673 0.801089 0.073 Uiso 1 1 calc R U . . .
C60 C 1.0244(4) 0.51192(19) 0.8123(3) 0.0615(12) Uani 1 1 d . U . . .
H60 H 1.055470 0.527482 0.846863 0.074 Uiso 1 1 calc R U . . .
F1 F 0.6144(3) 0.80912(11) 0.1649(2) 0.0843(12) Uani 1 1 d D U . . .
F2 F 0.5874(2) 0.75859(11) 0.21854(18) 0.0694(9) Uani 1 1 d D U . . .
F3 F 0.7012(3) 0.76393(18) 0.2168(3) 0.1024(14) Uani 1 1 d D U . . .
F4 F 0.6056(3) 0.74647(13) 0.1298(2) 0.0907(12) Uani 1 1 d D U . . .
B1 B 0.6278(4) 0.7703(2) 0.1850(3) 0.0619(11) Uani 1 1 d D U . . .
F5 F 0.5668(5) 0.63921(18) 0.4355(4) 0.140(2) Uani 1 1 d D U . . .
F6 F 0.5425(4) 0.5970(2) 0.3530(3) 0.1335(19) Uani 1 1 d D U . . .
F7 F 0.6544(4) 0.59662(18) 0.4293(3) 0.1187(16) Uani 1 1 d D U . . .
F8 F 0.5545(4) 0.57297(16) 0.4483(3) 0.1146(16) Uani 1 1 d D U . . .
B2 B 0.5787(7) 0.6014(3) 0.4168(5) 0.1046(16) Uani 1 1 d D U . . .
F9 F 0.8347(5) 0.66162(19) 0.1711(4) 0.165(2) Uani 1 1 d D U . . .
F10 F 0.7710(5) 0.6380(2) 0.0750(5) 0.204(3) Uani 1 1 d D U . . .
F11 F 0.8933(5) 0.6411(2) 0.1125(4) 0.160(2) Uani 1 1 d D U . . .
F12 F 0.8350(4) 0.59593(15) 0.1501(3) 0.1230(18) Uani 1 1 d D U . . .
B3 B 0.8336(8) 0.6328(3) 0.1276(7) 0.130(2) Uani 1 1 d D U . . .
F13 F 0.6135(4) 0.44178(17) 0.4819(3) 0.1187(18) Uani 1 1 d D U . . .
F14 F 0.6180(6) 0.3937(3) 0.4170(5) 0.186(3) Uani 1 1 d D U . . .
F15 F 0.6840(5) 0.3847(2) 0.5111(4) 0.160(2) Uani 1 1 d D U . . .
F16 F 0.7150(5) 0.4339(2) 0.4580(5) 0.159(2) Uani 1 1 d D U . . .
B4 B 0.6583(7) 0.4156(3) 0.4691(6) 0.1243(19) Uani 1 1 d D U . . .
F17 F 0.4300(6) 0.6992(3) 0.0039(4) 0.169(2) Uani 1 1 d D U . . .
F18 F 0.3531(6) 0.6812(3) -0.0933(4) 0.176(3) Uani 1 1 d D U . . .
F19 F 0.4687(5) 0.6591(2) -0.0524(3) 0.139(2) Uani 1 1 d D U . . .
F20 F 0.3846(6) 0.6389(3) -0.0123(4) 0.189(3) Uani 1 1 d D U . . .
N37 N 0.5279(13) 0.7578(5) -0.1337(8) 0.248(7) Uani 1 1 d D U . . .
C85 C 0.5554(16) 0.7421(6) -0.0854(10) 0.242(7) Uani 1 1 d D U . . .
C86 C 0.5980(14) 0.7236(6) -0.0251(9) 0.238(8) Uani 1 1 d D U . . .
H86A H 0.564494 0.714486 -0.004826 0.357 Uiso 1 1 calc R U . . .
H86B H 0.632780 0.743214 0.002092 0.357 Uiso 1 1 calc R U . . .
H86C H 0.625356 0.700600 -0.031979 0.357 Uiso 1 1 calc R U . . .
B5 B 0.4094(9) 0.6717(5) -0.0388(7) 0.156(2) Uani 1 1 d D U . . .
F21 F 0.1060(3) 0.61132(15) 0.0072(2) 0.0990(14) Uani 1 1 d D U . . .
F22 F 0.0235(3) 0.62693(17) -0.0900(2) 0.0987(14) Uani 1 1 d D U . . .
F23 F -0.0107(4) 0.5950(2) -0.0196(3) 0.1294(18) Uani 1 1 d D U . . .
F24 F 0.0555(4) 0.56286(16) -0.0622(3) 0.1231(19) Uani 1 1 d D U . . .
B6 B 0.0454(5) 0.5992(2) -0.0422(4) 0.0753(13) Uani 1 1 d D U . . .
O1 O 0.7043(8) 0.7602(4) 0.6502(8) 0.247(5) Uani 1 1 d D U . . .
C89 C 0.6912(13) 0.7604(6) 0.5844(9) 0.246(5) Uani 1 1 d D U . . .
H89 H 0.741203 0.754677 0.583625 0.295 Uiso 1 1 calc R U . . .
C90 C 0.6778(14) 0.8042(5) 0.5624(12) 0.266(7) Uani 1 1 d D U . . .
H90A H 0.668605 0.805659 0.517204 0.398 Uiso 1 1 calc R U . . .
H90B H 0.634784 0.814622 0.569793 0.398 Uiso 1 1 calc R U . . .
H90C H 0.721386 0.820302 0.586052 0.398 Uiso 1 1 calc R U . . .
C91 C 0.6418(12) 0.7327(5) 0.5348(10) 0.240(7) Uani 1 1 d D U . . .
H91A H 0.643387 0.739737 0.493715 0.361 Uiso 1 1 calc R U . . .
H91B H 0.658622 0.705004 0.545405 0.361 Uiso 1 1 calc R U . . .
H91C H 0.591014 0.735278 0.533049 0.361 Uiso 1 1 calc R U . . .
C92 C 0.7566(10) 0.7355(7) 0.6950(11) 0.254(5) Uani 1 1 d D U . . .
H92 H 0.756830 0.716316 0.661468 0.304 Uiso 1 1 calc R U . . .
C93 C 0.8389(9) 0.7420(7) 0.7161(11) 0.263(6) Uani 1 1 d D U . . .
H93A H 0.864960 0.721548 0.747316 0.395 Uiso 1 1 calc R U . . .
H93B H 0.853595 0.739903 0.679579 0.395 Uiso 1 1 calc R U . . .
H93C H 0.851622 0.768675 0.735004 0.395 Uiso 1 1 calc R U . . .
C94 C 0.7436(13) 0.7024(6) 0.7334(11) 0.273(7) Uani 1 1 d D U . . .
H94A H 0.791047 0.690815 0.760486 0.410 Uiso 1 1 calc R U . . .
H94B H 0.717969 0.712933 0.759777 0.410 Uiso 1 1 calc R U . . .
H94C H 0.713149 0.681585 0.705322 0.410 Uiso 1 1 calc R U . . .
N25 N 0.8506(4) 0.6578(3) 0.3814(4) 0.098(2) Uani 1 1 d D U . . .
C61 C 0.8488(5) 0.6830(3) 0.3486(5) 0.098(2) Uani 1 1 d D U . . .
C62 C 0.8453(6) 0.7130(3) 0.3018(6) 0.119(3) Uani 1 1 d D U . . .
H62A H 0.838368 0.699883 0.261611 0.179 Uiso 1 1 calc R U . . .
H62B H 0.891381 0.728450 0.316032 0.179 Uiso 1 1 calc R U . . .
H62C H 0.803693 0.731131 0.296061 0.179 Uiso 1 1 calc R U . . .
N26 N 0.9637(8) 0.5389(3) 0.6322(6) 0.144(3) Uani 1 1 d D U . . .
N30 N 0.8786(12) 0.4793(5) 0.4724(7) 0.213(7) Uani 1 1 d D U . . .
C63 C 0.9768(10) 0.5596(5) 0.6007(8) 0.158(4) Uani 1 1 d D U . . .
C64 C 0.9950(11) 0.5796(6) 0.5525(9) 0.189(5) Uani 1 1 d D U . . .
H64A H 1.018255 0.560452 0.533022 0.284 Uiso 1 1 calc R U . . .
H64B H 1.029357 0.601653 0.571416 0.284 Uiso 1 1 calc R U . . .
H64C H 0.949896 0.590257 0.520204 0.284 Uiso 1 1 calc R U . . .
C71 C 0.8337(14) 0.5012(8) 0.4779(10) 0.225(7) Uani 1 1 d D U . . .
C72 C 0.7769(13) 0.5247(7) 0.4926(10) 0.236(7) Uani 1 1 d D U . . .
H72A H 0.732537 0.527709 0.454268 0.353 Uiso 1 1 calc R U . . .
H72B H 0.796776 0.551292 0.508442 0.353 Uiso 1 1 calc R U . . .
H72C H 0.764250 0.510613 0.524851 0.353 Uiso 1 1 calc R U . . .
N27 N 0.1658(8) 0.5820(4) 0.2378(7) 0.151(4) Uani 1 1 d D U . . .
C65 C 0.1198(9) 0.5936(5) 0.1934(7) 0.147(4) Uani 1 1 d D U . . .
C66 C 0.0601(10) 0.6117(5) 0.1404(7) 0.169(5) Uani 1 1 d D U . . .
H66A H 0.070232 0.608518 0.101797 0.253 Uiso 1 1 calc R U . . .
H66B H 0.056544 0.640309 0.148779 0.253 Uiso 1 1 calc R U . . .
H66C H 0.013314 0.598440 0.135164 0.253 Uiso 1 1 calc R U . . .
N28 N 0.3623(9) 0.6552(4) 0.3248(7) 0.163(4) Uani 1 1 d D U . . .
C67 C 0.3678(10) 0.6234(4) 0.3459(7) 0.155(4) Uani 1 1 d D U . . .
C68 C 0.3672(11) 0.5824(4) 0.3641(7) 0.166(5) Uani 1 1 d D U . . .
H68A H 0.404988 0.567445 0.354581 0.249 Uiso 1 1 calc R U . . .
H68B H 0.318499 0.570724 0.340672 0.249 Uiso 1 1 calc R U . . .
H68C H 0.377618 0.580985 0.409456 0.249 Uiso 1 1 calc R U . . .
N29 N 0.7875(6) 0.4807(3) 0.1244(7) 0.155(4) Uani 1 1 d D U . . .
N36 N 0.8430(5) 0.3456(3) 0.1757(4) 0.107(2) Uani 1 1 d D U . . .
C69 C 0.7439(7) 0.5046(4) 0.1082(9) 0.153(4) Uani 1 1 d D U . . .
C70 C 0.6876(8) 0.5351(4) 0.0906(9) 0.169(5) Uani 1 1 d D U . . .
H70A H 0.680829 0.545125 0.128406 0.253 Uiso 1 1 calc R U . . .
H70B H 0.641002 0.523760 0.061460 0.253 Uiso 1 1 calc R U . . .
H70C H 0.702575 0.557321 0.069823 0.253 Uiso 1 1 calc R U . . .
C83 C 0.8183(7) 0.3579(4) 0.1255(5) 0.119(3) Uani 1 1 d D U . . .
C84 C 0.7855(8) 0.3754(5) 0.0646(6) 0.148(4) Uani 1 1 d D U . . .
H84A H 0.824331 0.385076 0.050623 0.222 Uiso 1 1 calc R U . . .
H84B H 0.754085 0.397924 0.066362 0.222 Uiso 1 1 calc R U . . .
H84C H 0.755451 0.355273 0.034680 0.222 Uiso 1 1 calc R U . . .
N31 N 0.7540(6) 0.5195(4) 0.6733(5) 0.143(4) Uani 1 1 d D U . . .
C73 C 0.7033(8) 0.5228(5) 0.6291(7) 0.168(5) Uani 1 1 d D U . . .
C74 C 0.6282(8) 0.5228(5) 0.5801(8) 0.189(6) Uani 1 1 d D U . . .
H74A H 0.623449 0.545026 0.550746 0.284 Uiso 1 1 calc R U . . .
H74B H 0.591967 0.526075 0.600025 0.284 Uiso 1 1 calc R U . . .
H74C H 0.619416 0.497360 0.557041 0.284 Uiso 1 1 calc R U . . .
N32 N 0.6146(8) 0.4380(4) 0.2263(6) 0.147(4) Uani 1 1 d D U . . .
N33 N 0.3927(7) 0.4774(5) 0.2627(10) 0.222(6) Uani 1 1 d D U . . .
C75 C 0.6277(9) 0.4275(4) 0.1839(8) 0.144(4) Uani 1 1 d D U . . .
C76 C 0.6493(9) 0.4132(5) 0.1353(8) 0.159(4) Uani 1 1 d D U . . .
H76A H 0.618314 0.425563 0.095204 0.239 Uiso 1 1 calc R U . . .
H76B H 0.643362 0.384019 0.132141 0.239 Uiso 1 1 calc R U . . .
H76C H 0.701140 0.420135 0.144861 0.239 Uiso 1 1 calc R U . . .
C77 C 0.4557(8) 0.4835(6) 0.2906(13) 0.222(6) Uani 1 1 d D U . . .
C78 C 0.5343(8) 0.4932(6) 0.3223(12) 0.222(7) Uani 1 1 d D U . . .
H78A H 0.563406 0.476462 0.304790 0.333 Uiso 1 1 calc R U . . .
H78B H 0.549701 0.487900 0.367581 0.333 Uiso 1 1 calc R U . . .
H78C H 0.542390 0.521517 0.315575 0.333 Uiso 1 1 calc R U . . .
N34 N 0.2532(6) 0.4515(3) 0.0576(6) 0.145(4) Uani 1 1 d D U . . .
C79 C 0.1969(7) 0.4507(4) 0.0160(6) 0.117(3) Uani 1 1 d D U . . .
C80 C 0.1250(6) 0.4494(4) -0.0329(5) 0.120(3) Uani 1 1 d D U . . .
H80A H 0.126648 0.433093 -0.068072 0.180 Uiso 1 1 calc R U . . .
H80B H 0.109046 0.476643 -0.047753 0.180 Uiso 1 1 calc R U . . .
H80C H 0.090046 0.437440 -0.016309 0.180 Uiso 1 1 calc R U . . .
N35 N 0.5152(8) 0.2904(3) 0.3511(6) 0.162(4) Uani 1 1 d D U . . .
C81 C 0.5062(11) 0.2600(4) 0.3246(7) 0.168(4) Uani 1 1 d D U . . .
C82 C 0.4876(11) 0.2217(4) 0.2897(8) 0.188(6) Uani 1 1 d D U . . .
H82A H 0.478347 0.226511 0.245045 0.282 Uiso 1 1 calc R U . . .
H82B H 0.443281 0.210308 0.293648 0.282 Uiso 1 1 calc R U . . .
H82C H 0.528901 0.202941 0.307242 0.282 Uiso 1 1 calc R U . . .
N38 N 0.6855(5) 0.6223(4) 0.6404(5) 0.134(3) Uani 1 1 d D U . . .
C87 C 0.6239(6) 0.6254(5) 0.6114(6) 0.126(3) Uani 1 1 d D U . . .
C88 C 0.5450(6) 0.6285(5) 0.5776(6) 0.136(4) Uani 1 1 d D U . . .
H88A H 0.534448 0.631439 0.532344 0.203 Uiso 1 1 calc R U . . .
H88B H 0.526162 0.651865 0.592755 0.203 Uiso 1 1 calc R U . . .
H88C H 0.520958 0.604153 0.584671 0.203 Uiso 1 1 calc R U . . .

loop_
_atom_site_aniso_label
_atom_site_aniso_U_11
_atom_site_aniso_U_22
_atom_site_aniso_U_33
_atom_site_aniso_U_23
_atom_site_aniso_U_13
_atom_site_aniso_U_12
Pd1 0.0626(2) 0.03416(19) 0.0406(2) 0.00728(13) 0.02604(17) 0.00557(15)
Pd2 0.0543(2) 0.0409(2) 0.0419(2) 0.00048(14) 0.01647(17) 0.00272(15)
Pd3 0.0540(2) 0.03429(19) 0.0429(2) -0.00299(13) 0.02713(17) 0.00093(14)
S1 0.0822(11) 0.0581(8) 0.0728(10) 0.0025(7) 0.0293(8) -0.0171(8)
S2 0.0944(11) 0.0504(7) 0.0675(9) -0.0091(6) 0.0561(8) -0.0087(7)
S3 0.0788(10) 0.0381(6) 0.0884(11) 0.0057(7) 0.0428(9) 0.0055(6)
S4 0.0839(11) 0.0646(9) 0.0588(9) 0.0209(7) 0.0008(8) -0.0170(8)
S5 0.0578(9) 0.1038(13) 0.0722(10) -0.0170(9) 0.0238(8) 0.0096(9)
S6 0.0853(10) 0.0494(7) 0.0492(7) -0.0105(6) 0.0181(7) 0.0047(7)
N1 0.0694(18) 0.0413(17) 0.0532(16) 0.0091(14) 0.0234(15) -0.0018(15)
N2 0.081(2) 0.0524(19) 0.0659(19) 0.0096(16) 0.0207(17) -0.0122(17)
N3 0.0703(19) 0.052(2) 0.069(2) 0.0083(17) 0.0185(16) -0.0065(17)
N4 0.061(2) 0.0477(18) 0.056(2) 0.0031(16) 0.0172(17) -0.0006(15)
N5 0.079(2) 0.0457(17) 0.0534(19) 0.0121(15) 0.0402(18) 0.0106(17)
N6 0.086(2) 0.0456(17) 0.0586(19) 0.0108(15) 0.0464(17) 0.0093(17)
N7 0.081(2) 0.0405(15) 0.0577(19) -0.0029(15) 0.0453(17) -0.0019(15)
N8 0.072(2) 0.0399(16) 0.051(2) -0.0031(15) 0.0392(18) -0.0014(16)
N9 0.078(2) 0.0366(16) 0.059(2) 0.0071(14) 0.0401(18) 0.0073(15)
N10 0.080(2) 0.0380(16) 0.078(2) 0.0077(15) 0.0494(18) 0.0059(15)
N11 0.073(2) 0.0392(13) 0.068(2) 0.0021(15) 0.0454(18) 0.0061(15)
N12 0.068(2) 0.0366(14) 0.063(2) -0.0017(14) 0.0404(18) 0.0036(15)
N13 0.076(2) 0.0408(17) 0.0462(16) 0.0079(14) 0.0239(15) 0.0062(15)
N14 0.083(2) 0.0481(19) 0.0525(17) 0.0112(15) 0.0159(15) 0.0003(17)
N15 0.0613(18) 0.0519(19) 0.0469(17) 0.0049(14) 0.0163(14) 0.0002(16)
N16 0.0593(19) 0.049(2) 0.0446(18) 0.0008(15) 0.0183(15) 0.0031(16)
N17 0.0553(18) 0.0516(19) 0.061(2) -0.0028(17) 0.0190(17) 0.0041(16)
N18 0.0609(17) 0.076(2) 0.073(2) -0.014(2) 0.0212(16) 0.0099(17)
N19 0.0596(16) 0.063(2) 0.0611(18) -0.0063(17) 0.0254(14) 0.0087(16)
N20 0.0574(16) 0.0476(18) 0.0533(17) -0.0020(15) 0.0278(13) 0.0043(14)
N21 0.0612(19) 0.0457(19) 0.0474(16) -0.0097(14) 0.0267(14) -0.0009(15)
N22 0.0632(19) 0.0544(19) 0.0515(15) -0.0157(15) 0.0239(14) 0.0025(16)
N23 0.068(2) 0.0531(17) 0.0492(18) -0.0126(15) 0.0183(16) 0.0042(15)
N24 0.0625(19) 0.0476(19) 0.0443(18) -0.0094(15) 0.0170(16) 0.0040(16)
C1 0.070(2) 0.046(2) 0.0608(19) 0.0099(17) 0.0277(17) -0.0042(18)
C2 0.087(3) 0.058(2) 0.056(2) 0.0147(18) 0.016(2) -0.018(2)
C3 0.090(3) 0.062(2) 0.061(2) 0.014(2) 0.012(2) -0.020(2)
C4 0.084(2) 0.057(2) 0.071(2) 0.0041(18) 0.027(2) -0.0160(18)
C5 0.091(3) 0.068(3) 0.076(2) -0.002(2) 0.033(2) -0.021(2)
C6 0.090(3) 0.066(3) 0.075(3) -0.004(2) 0.031(2) -0.021(2)
C7 0.078(2) 0.054(2) 0.071(2) 0.004(2) 0.0242(19) -0.0115(18)
C8 0.064(2) 0.049(2) 0.062(2) 0.0031(18) 0.0179(18) -0.0035(18)
C9 0.071(2) 0.061(3) 0.070(2) 0.016(2) 0.0166(19) -0.006(2)
C10 0.066(2) 0.057(2) 0.063(2) 0.012(2) 0.0147(18) -0.0038(19)
C11 0.074(3) 0.0426(17) 0.052(2) 0.0077(16) 0.0376(19) 0.0044(18)
C12 0.096(3) 0.0476(19) 0.066(2) 0.0152(19) 0.052(2) 0.010(2)
C13 0.100(3) 0.0458(18) 0.072(3) 0.0133(19) 0.056(2) 0.009(2)
C14 0.085(2) 0.0473(19) 0.058(2) 0.0063(16) 0.0462(17) 0.0032(19)
C15 0.087(3) 0.048(2) 0.060(2) 0.0039(17) 0.045(2) -0.002(2)
C16 0.086(3) 0.046(2) 0.059(2) -0.0012(18) 0.044(2) -0.0042(19)
C17 0.083(2) 0.0435(18) 0.058(2) -0.0002(17) 0.0457(17) -0.0019(17)
C18 0.073(2) 0.0405(16) 0.048(2) -0.0027(16) 0.0383(18) -0.0012(17)
C19 0.092(3) 0.0411(17) 0.076(3) -0.0068(19) 0.056(2) -0.0032(19)
C20 0.087(3) 0.0416(18) 0.071(3) -0.0073(18) 0.053(2) -0.0020(19)
C21 0.076(3) 0.0385(18) 0.068(2) 0.0111(17) 0.043(2) 0.0088(17)
C22 0.089(3) 0.046(2) 0.067(2) 0.0125(18) 0.049(2) 0.0120(19)
C23 0.086(3) 0.045(2) 0.077(3) 0.0095(18) 0.052(2) 0.0084(19)
C24 0.078(2) 0.0384(17) 0.093(3) 0.0065(18) 0.050(2) 0.0054(16)
C25 0.078(2) 0.0450(19) 0.115(3) 0.003(2) 0.046(2) 0.0028(19)
C26 0.075(2) 0.0465(19) 0.110(3) 0.007(2) 0.043(3) 0.0047(16)
C27 0.074(2) 0.0399(14) 0.084(2) 0.0053(17) 0.047(2) 0.0069(15)
C28 0.066(2) 0.0373(15) 0.067(2) -0.0003(16) 0.041(2) 0.0029(17)
C29 0.087(3) 0.0467(18) 0.074(3) 0.0022(18) 0.053(2) 0.009(2)
C30 0.086(3) 0.0453(17) 0.074(3) 0.0002(19) 0.052(2) 0.008(2)
C31 0.074(2) 0.0433(19) 0.0463(19) 0.0087(15) 0.0215(16) 0.0058(16)
C32 0.093(3) 0.047(2) 0.058(2) 0.0152(19) 0.014(2) -0.004(2)
C33 0.096(3) 0.050(2) 0.063(2) 0.0153(19) 0.010(2) -0.007(2)
C34 0.080(2) 0.057(2) 0.0566(19) 0.0164(18) 0.0117(17) -0.007(2)
C35 0.088(3) 0.075(3) 0.072(3) 0.029(2) 0.005(2) -0.017(2)
C36 0.084(3) 0.076(3) 0.070(3) 0.025(2) 0.003(2) -0.019(2)
C37 0.074(2) 0.060(2) 0.0527(19) 0.0125(17) 0.0112(18) -0.0070(19)
C38 0.0611(19) 0.051(2) 0.050(2) 0.0071(17) 0.0167(16) 0.0016(18)
C39 0.0622(19) 0.057(2) 0.045(2) 0.0019(17) 0.0166(16) -0.0012(19)
C40 0.0600(19) 0.055(2) 0.045(2) 0.0014(17) 0.0160(16) 0.0002(18)
C41 0.0562(18) 0.063(2) 0.061(2) -0.0051(19) 0.0213(18) 0.0048(18)
C42 0.061(2) 0.066(3) 0.082(3) -0.019(2) 0.018(2) 0.006(2)
C43 0.066(2) 0.077(3) 0.086(3) -0.023(2) 0.020(2) 0.010(2)
C44 0.0628(17) 0.088(3) 0.071(2) -0.010(2) 0.0227(18) 0.013(2)
C45 0.069(2) 0.093(3) 0.075(3) 0.002(3) 0.0263(19) 0.019(3)
C46 0.070(2) 0.092(3) 0.074(2) 0.005(3) 0.0281(19) 0.018(3)
C47 0.0616(18) 0.082(3) 0.069(2) -0.007(2) 0.0256(17) 0.013(2)
C48 0.0582(18) 0.057(2) 0.0611(19) -0.0069(19) 0.0271(15) 0.0065(18)
C49 0.064(2) 0.071(3) 0.061(2) -0.011(2) 0.0242(17) 0.010(2)
C50 0.063(2) 0.070(3) 0.059(2) -0.011(2) 0.0265(18) 0.010(2)
C51 0.061(2) 0.050(2) 0.0516(18) -0.0137(17) 0.0252(15) 0.0007(17)
C52 0.069(2) 0.065(3) 0.056(2) -0.0183(19) 0.0238(18) 0.0113(19)
C53 0.069(2) 0.069(3) 0.059(2) -0.020(2) 0.0220(18) 0.013(2)
C54 0.074(2) 0.054(2) 0.0514(16) -0.0132(15) 0.0233(16) 0.0027(19)
C55 0.081(3) 0.054(2) 0.0532(18) -0.0105(17) 0.0253(19) 0.006(2)
C56 0.081(3) 0.055(2) 0.0524(19) -0.0097(17) 0.023(2) 0.007(2)
C57 0.077(2) 0.0532(18) 0.052(2) -0.0129(15) 0.0211(19) 0.0043(18)
C58 0.066(2) 0.050(2) 0.048(2) -0.0122(17) 0.0167(17) 0.0029(17)
C59 0.066(2) 0.057(2) 0.054(2) -0.0131(19) 0.0145(17) 0.0076(18)
C60 0.065(2) 0.056(2) 0.054(2) -0.0144(18) 0.0112(17) 0.0079(19)
F1 0.133(3) 0.0495(17) 0.073(2) 0.0144(15) 0.042(2) -0.0110(18)
F2 0.094(2) 0.060(2) 0.071(2) 0.0089(16) 0.050(2) -0.0130(18)
F3 0.082(2) 0.117(4) 0.112(3) 0.007(3) 0.041(2) 0.009(2)
F4 0.138(3) 0.071(2) 0.080(2) -0.0093(19) 0.058(2) -0.010(2)
B1 0.083(2) 0.050(2) 0.067(2) 0.0105(17) 0.044(2) -0.004(2)
F5 0.196(6) 0.080(3) 0.156(4) 0.027(3) 0.082(4) 0.024(3)
F6 0.170(4) 0.146(4) 0.096(3) 0.039(3) 0.064(3) 0.001(4)
F7 0.153(3) 0.096(3) 0.121(4) 0.029(3) 0.067(3) 0.007(3)
F8 0.176(4) 0.086(3) 0.106(3) 0.034(3) 0.081(3) 0.004(3)
B2 0.158(4) 0.080(3) 0.097(3) 0.038(3) 0.072(3) 0.016(3)
F9 0.258(7) 0.087(3) 0.206(5) 0.000(4) 0.151(5) -0.001(4)
F10 0.238(6) 0.092(4) 0.238(6) 0.038(4) 0.039(5) -0.006(5)
F11 0.227(5) 0.115(4) 0.199(6) 0.033(4) 0.148(5) 0.003(4)
F12 0.184(5) 0.068(2) 0.156(5) 0.022(3) 0.109(4) 0.011(3)
B3 0.194(5) 0.071(3) 0.165(5) 0.027(3) 0.112(4) 0.012(4)
F13 0.158(4) 0.094(3) 0.145(4) -0.023(3) 0.104(4) 0.020(3)
F14 0.225(6) 0.163(6) 0.186(5) -0.075(4) 0.094(5) 0.026(4)
F15 0.224(6) 0.107(4) 0.192(5) 0.002(4) 0.126(5) 0.036(4)
F16 0.171(5) 0.150(5) 0.204(6) 0.022(4) 0.125(5) 0.034(4)
B4 0.173(5) 0.100(4) 0.148(5) -0.024(3) 0.116(4) 0.025(3)
F17 0.257(7) 0.151(5) 0.124(4) 0.010(4) 0.102(4) 0.068(5)
F18 0.210(6) 0.209(7) 0.125(4) 0.008(4) 0.080(4) 0.076(5)
F19 0.189(5) 0.149(5) 0.084(3) -0.004(3) 0.059(3) 0.045(4)
F20 0.228(7) 0.212(6) 0.135(5) 0.007(4) 0.078(5) -0.001(5)
N37 0.319(18) 0.166(12) 0.185(13) -0.003(9) 0.009(13) -0.091(12)
C85 0.314(18) 0.159(12) 0.181(13) -0.009(9) 0.008(13) -0.087(12)
C86 0.308(19) 0.160(12) 0.178(13) -0.012(10) 0.012(13) -0.078(13)
B5 0.208(5) 0.171(5) 0.111(4) 0.009(3) 0.084(4) 0.051(4)
F21 0.130(3) 0.085(3) 0.066(2) -0.0036(19) 0.019(2) -0.031(3)
F22 0.106(3) 0.109(3) 0.083(3) 0.040(2) 0.038(2) 0.027(3)
F23 0.120(3) 0.172(5) 0.107(4) 0.047(3) 0.055(3) 0.008(3)
F24 0.180(5) 0.080(2) 0.082(3) -0.022(2) 0.016(3) 0.012(3)
B6 0.102(3) 0.068(3) 0.053(2) 0.0052(18) 0.026(2) 0.003(3)
O1 0.228(8) 0.179(7) 0.238(9) 0.013(7) -0.025(8) 0.028(7)
C89 0.230(9) 0.171(8) 0.238(9) 0.015(7) -0.026(8) 0.034(7)
C90 0.257(12) 0.171(8) 0.258(12) 0.021(8) -0.030(11) 0.029(9)
C91 0.212(11) 0.164(9) 0.246(11) 0.007(9) -0.029(10) 0.054(9)
C92 0.234(9) 0.189(8) 0.238(10) 0.018(7) -0.027(8) 0.026(7)
C93 0.232(9) 0.211(11) 0.243(12) 0.003(10) -0.030(10) 0.025(9)
C94 0.270(11) 0.208(11) 0.240(12) 0.027(9) -0.020(10) 0.017(10)
N25 0.081(4) 0.095(5) 0.115(6) -0.007(3) 0.033(4) 0.008(4)
C61 0.073(4) 0.095(5) 0.125(6) -0.003(4) 0.035(4) 0.007(4)
C62 0.098(6) 0.105(6) 0.148(7) 0.008(5) 0.038(5) -0.014(5)
N26 0.198(9) 0.107(7) 0.149(8) -0.026(5) 0.091(7) -0.041(6)
N30 0.32(2) 0.177(14) 0.117(7) -0.018(9) 0.058(10) 0.011(11)
C63 0.191(9) 0.129(8) 0.182(9) 0.005(6) 0.102(7) -0.024(7)
C64 0.207(11) 0.174(10) 0.215(11) 0.042(8) 0.111(9) -0.024(9)
C71 0.33(2) 0.187(14) 0.135(8) -0.018(9) 0.055(10) 0.021(11)
C72 0.33(2) 0.193(15) 0.157(10) -0.023(11) 0.054(11) 0.028(12)
N27 0.195(12) 0.117(8) 0.178(10) 0.009(7) 0.113(9) 0.004(7)
C65 0.197(12) 0.131(8) 0.160(10) -0.006(7) 0.121(9) 0.022(7)
C66 0.217(13) 0.168(10) 0.157(10) -0.010(8) 0.111(9) 0.036(8)
N28 0.216(10) 0.137(7) 0.166(9) -0.047(7) 0.107(8) -0.049(8)
C67 0.219(9) 0.137(7) 0.146(8) -0.051(7) 0.108(7) -0.043(9)
C68 0.230(11) 0.145(7) 0.146(9) -0.035(8) 0.096(9) -0.038(9)
N29 0.100(6) 0.117(7) 0.222(10) 0.010(7) 0.033(7) 0.014(4)
N36 0.119(6) 0.113(6) 0.096(4) -0.002(4) 0.048(4) 0.020(4)
C69 0.107(6) 0.116(7) 0.211(10) 0.001(7) 0.033(7) 0.018(4)
C70 0.123(8) 0.129(8) 0.226(11) -0.004(8) 0.033(8) 0.031(5)
C83 0.114(6) 0.141(7) 0.104(5) 0.014(5) 0.043(5) 0.006(5)
C84 0.145(8) 0.175(9) 0.118(6) 0.035(6) 0.043(6) 0.007(7)
N31 0.142(7) 0.153(8) 0.103(6) 0.005(6) 0.010(5) 0.039(6)
C73 0.169(8) 0.149(8) 0.125(7) 0.002(7) -0.013(5) 0.044(7)
C74 0.179(9) 0.156(10) 0.153(9) 0.009(8) -0.030(7) 0.043(8)
N32 0.178(8) 0.108(7) 0.146(9) 0.007(6) 0.048(7) -0.025(6)
N33 0.119(7) 0.153(9) 0.359(17) -0.030(11) 0.049(10) -0.020(7)
C75 0.165(8) 0.113(7) 0.147(9) -0.002(6) 0.049(7) -0.050(6)
C76 0.173(9) 0.149(9) 0.155(9) -0.003(7) 0.060(8) -0.049(7)
C77 0.116(7) 0.166(10) 0.356(17) -0.033(11) 0.055(10) -0.017(8)
C78 0.117(7) 0.175(11) 0.349(18) -0.036(12) 0.057(10) -0.020(8)
N34 0.140(6) 0.091(5) 0.166(7) -0.014(6) 0.016(5) 0.015(5)
C79 0.124(6) 0.093(5) 0.128(7) -0.016(5) 0.041(4) 0.008(5)
C80 0.125(6) 0.129(7) 0.109(6) -0.019(6) 0.048(4) -0.002(6)
N35 0.184(9) 0.108(6) 0.150(8) 0.024(6) 0.011(7) -0.016(7)
C81 0.205(9) 0.105(6) 0.149(8) 0.027(6) 0.014(8) -0.008(7)
C82 0.227(11) 0.111(7) 0.166(10) 0.018(6) 0.005(9) -0.006(8)
N38 0.098(4) 0.159(8) 0.133(7) 0.012(6) 0.029(4) -0.007(5)
C87 0.097(4) 0.159(8) 0.115(6) -0.015(6) 0.033(4) 0.002(6)
C88 0.098(4) 0.177(9) 0.124(7) -0.024(7) 0.033(5) 0.004(6)

loop_
_atom_type_symbol
_atom_type_description
_atom_type_scat_dispersion_real
_atom_type_scat_dispersion_imag
_atom_type_scat_source
C C 0.0181 0.0091 'International Tables Vol C Tables 4.2.6.8 and 6.1.1.4'
H H 0.0000 0.0000 'International Tables Vol C Tables 4.2.6.8 and 6.1.1.4'
B B 0.0090 0.0039 'International Tables Vol C Tables 4.2.6.8 and 6.1.1.4'
F F 0.0727 0.0534 'International Tables Vol C Tables 4.2.6.8 and 6.1.1.4'
N N 0.0311 0.0180 'International Tables Vol C Tables 4.2.6.8 and 6.1.1.4'
O O 0.0492 0.0322 'International Tables Vol C Tables 4.2.6.8 and 6.1.1.4'
Pd Pd 0.1215 3.9337 'International Tables Vol C Tables 4.2.6.8 and 6.1.1.4'
S S 0.3331 0.5567 'International Tables Vol C Tables 4.2.6.8 and 6.1.1.4'

loop_
_exptl_crystal_face_index_h
_exptl_crystal_face_index_k
_exptl_crystal_face_index_l
_exptl_crystal_face_perp_dist
-1 0 0 0.0790
1 0 0 0.1041
0 1 0 0.0703
0 -1 0 0.1049
0 0 1 0.1207
0 0 -1 0.1074
1 0 1 0.0848
-1 0 -1 0.0772
1 1 0 0.0781
-1 -1 0 0.0740
-1 0 1 0.1139
1 0 -1 0.0930
-2 2 1 0.0985
2 -2 -1 0.1185
-1 -2 1 0.1120
1 2 -1 0.0791
0 -1 2 0.1116
-1 2 2 0.1144
1 -2 -2 0.1295
0 1 -1 0.0994
0 -1 1 0.1172
0 1 1 0.1105
0 -1 -1 0.1158

loop_
_geom_angle_atom_site_label_1
_geom_angle_atom_site_label_2
_geom_angle_atom_site_label_3
_geom_angle
_geom_angle_site_symmetry_1
_geom_angle_site_symmetry_3
_geom_angle_publ_flag
N1 Pd1 N5 93.8(2) . . ?
N1 Pd1 N9 88.9(2) . . ?
N1 Pd1 N13 177.5(2) . . ?
N9 Pd1 N5 176.9(2) . . ?
N9 Pd1 N13 90.0(2) . . ?
N13 Pd1 N5 87.2(2) . . ?
N4 Pd2 N16 177.9(2) . 3_666 ?
N4 Pd2 N17 89.8(2) . . ?
N4 Pd2 N24 88.1(2) . 3_666 ?
N16 Pd2 N17 91.5(2) 3_666 . ?
N16 Pd2 N24 90.6(2) 3_666 3_666 ?
N17 Pd2 N24 177.4(2) . 3_666 ?
N8 Pd3 N12 177.29(18) 3_666 . ?
N8 Pd3 N21 90.6(2) 3_666 . ?
N20 Pd3 N8 89.3(2) . 3_666 ?
N20 Pd3 N12 88.6(2) . . ?
N20 Pd3 N21 179.14(19) . . ?
N21 Pd3 N12 91.4(2) . . ?
C4 S1 C7 90.3(4) . . ?
C17 S2 C14 89.4(3) . . ?
C24 S3 C27 90.9(3) . . ?
C37 S4 C34 90.1(3) . . ?
C44 S5 C47 91.9(4) . . ?
C57 S6 C54 89.7(3) . . ?
C1 N1 Pd1 128.5(4) . . ?
C1 N1 C2 105.9(5) . . ?
C2 N1 Pd1 125.1(4) . . ?
C1 N2 C3 107.9(5) . . ?
C1 N2 C4 129.2(6) . . ?
C3 N2 C4 122.7(6) . . ?
C8 N3 C7 128.1(6) . . ?
C8 N3 C9 108.3(6) . . ?
C9 N3 C7 123.5(6) . . ?
C8 N4 Pd2 129.3(4) . . ?
C8 N4 C10 106.7(5) . . ?
C10 N4 Pd2 124.0(4) . . ?
C11 N5 Pd1 126.9(4) . . ?
C11 N5 C12 107.6(5) . . ?
C12 N5 Pd1 124.2(4) . . ?
C11 N6 C13 106.5(5) . . ?
C11 N6 C14 127.7(5) . . ?
C13 N6 C14 125.4(5) . . ?
C18 N7 C17 127.6(5) . . ?
C18 N7 C19 107.7(5) . . ?
C19 N7 C17 124.7(5) . . ?
C18 N8 Pd3 127.6(4) . 3_666 ?
C18 N8 C20 107.1(5) . . ?
C20 N8 Pd3 125.2(4) . 3_666 ?
C21 N9 Pd1 126.7(4) . . ?
C21 N9 C22 107.4(5) . . ?
C22 N9 Pd1 125.7(4) . . ?
C21 N10 C23 108.0(5) . . ?
C21 N10 C24 125.6(5) . . ?
C23 N10 C24 126.4(5) . . ?
C28 N11 C27 128.0(5) . . ?
C28 N11 C29 106.6(5) . . ?
C29 N11 C27 125.3(5) . . ?
C28 N12 Pd3 127.4(4) . . ?
C28 N12 C30 106.1(5) . . ?
C30 N12 Pd3 125.8(4) . . ?
C31 N13 Pd1 127.2(4) . . ?
C31 N13 C32 106.8(5) . . ?
C32 N13 Pd1 126.0(4) . . ?
C31 N14 C33 107.8(5) . . ?
C31 N14 C34 127.1(5) . . ?
C33 N14 C34 125.0(6) . . ?
C38 N15 C37 127.2(5) . . ?
C38 N15 C39 108.5(5) . . ?
C39 N15 C37 124.2(5) . . ?
C38 N16 Pd2 126.7(4) . 3_666 ?
C38 N16 C40 107.0(5) . . ?
C40 N16 Pd2 126.1(4) . 3_666 ?
C41 N17 Pd2 127.7(4) . . ?
C41 N17 C42 106.6(6) . . ?
C42 N17 Pd2 124.5(4) . . ?
C41 N18 C43 107.4(6) . . ?
C41 N18 C44 125.5(6) . . ?
C43 N18 C44 126.7(6) . . ?
C48 N19 C47 128.7(5) . . ?
C48 N19 C49 107.3(5) . . ?
C49 N19 C47 123.9(6) . . ?
C48 N20 Pd3 128.8(4) . . ?
C48 N20 C50 106.0(5) . . ?
C50 N20 Pd3 125.1(4) . . ?
C51 N21 Pd3 125.9(4) . . ?
C51 N21 C52 106.9(5) . . ?
C52 N21 Pd3 127.1(4) . . ?
C51 N22 C53 107.3(5) . . ?
C51 N22 C54 127.0(5) . . ?
C53 N22 C54 125.5(5) . . ?
C58 N23 C57 125.0(5) . . ?
C58 N23 C59 108.6(5) . . ?
C59 N23 C57 126.5(5) . . ?
C58 N24 Pd2 123.6(4) . 3_666 ?
C58 N24 C60 107.3(5) . . ?
C60 N24 Pd2 128.9(4) . 3_666 ?
N1 C1 N2 111.0(5) . . ?
N1 C1 H1 124.5 . . ?
N2 C1 H1 124.5 . . ?
N1 C2 H2 125.2 . . ?
C3 C2 N1 109.6(6) . . ?
C3 C2 H2 125.2 . . ?
N2 C3 H3 127.2 . . ?
C2 C3 N2 105.6(6) . . ?
C2 C3 H3 127.2 . . ?
N2 C4 S1 120.3(6) . . ?
C5 C4 S1 113.1(6) . . ?
C5 C4 N2 126.6(7) . . ?
C4 C5 H5 124.2 . . ?
C4 C5 C6 111.6(7) . . ?
C6 C5 H5 124.2 . . ?
C5 C6 H6 124.1 . . ?
C7 C6 C5 111.8(7) . . ?
C7 C6 H6 124.1 . . ?
N3 C7 S1 119.3(6) . . ?
C6 C7 S1 113.2(6) . . ?
C6 C7 N3 127.4(7) . . ?
N3 C8 H8 125.0 . . ?
N4 C8 N3 110.1(6) . . ?
N4 C8 H8 125.0 . . ?
N3 C9 H9 126.9 . . ?
C10 C9 N3 106.2(6) . . ?
C10 C9 H9 126.9 . . ?
N4 C10 H10 125.6 . . ?
C9 C10 N4 108.8(6) . . ?
C9 C10 H10 125.6 . . ?
N5 C11 N6 110.3(5) . . ?
N5 C11 H11 124.9 . . ?
N6 C11 H11 124.9 . . ?
N5 C12 H12 125.5 . . ?
C13 C12 N5 109.0(5) . . ?
C13 C12 H12 125.5 . . ?
N6 C13 H13 126.8 . . ?
C12 C13 N6 106.4(5) . . ?
C12 C13 H13 126.8 . . ?
N6 C14 S2 120.5(5) . . ?
C15 C14 S2 113.1(4) . . ?
C15 C14 N6 126.4(6) . . ?
C14 C15 H15 123.9 . . ?
C14 C15 C16 112.1(6) . . ?
C16 C15 H15 123.9 . . ?
C15 C16 H16 124.1 . . ?
C17 C16 C15 111.8(5) . . ?
C17 C16 H16 124.1 . . ?
N7 C17 S2 120.3(4) . . ?
C16 C17 S2 113.5(4) . . ?
C16 C17 N7 126.2(5) . . ?
N7 C18 H18 125.0 . . ?
N8 C18 N7 110.1(5) . . ?
N8 C18 H18 125.0 . . ?
N7 C19 H19 126.5 . . ?
N7 C19 C20 106.9(5) . . ?
C20 C19 H19 126.5 . . ?
N8 C20 H20 125.9 . . ?
C19 C20 N8 108.2(5) . . ?
C19 C20 H20 125.9 . . ?
N9 C21 N10 110.2(5) . . ?
N9 C21 H21 124.9 . . ?
N10 C21 H21 124.9 . . ?
N9 C22 H22 125.9 . . ?
C23 C22 N9 108.2(5) . . ?
C23 C22 H22 125.9 . . ?
N10 C23 C22 106.2(5) . . ?
N10 C23 H23 126.9 . . ?
C22 C23 H23 126.9 . . ?
N10 C24 S3 121.5(5) . . ?
C25 C24 S3 113.1(5) . . ?
C25 C24 N10 125.4(6) . . ?
C24 C25 H25 124.6 . . ?
C24 C25 C26 110.9(6) . . ?
C26 C25 H25 124.6 . . ?
C25 C26 H26 124.0 . . ?
C27 C26 C25 112.1(7) . . ?
C27 C26 H26 124.0 . . ?
N11 C27 S3 121.1(5) . . ?
C26 C27 S3 113.0(5) . . ?
C26 C27 N11 125.8(6) . . ?
N11 C28 H28 124.4 . . ?
N12 C28 N11 111.3(5) . . ?
N12 C28 H28 124.4 . . ?
N11 C29 H29 126.5 . . ?
C30 C29 N11 107.0(5) . . ?
C30 C29 H29 126.5 . . ?
N12 C30 H30 125.6 . . ?
C29 C30 N12 108.7(5) . . ?
C29 C30 H30 125.6 . . ?
N13 C31 N14 109.9(5) . . ?
N13 C31 H31 125.0 . . ?
N14 C31 H31 125.0 . . ?
N13 C32 H32 124.9 . . ?
C33 C32 N13 110.3(6) . . ?
C33 C32 H32 124.9 . . ?
N14 C33 H33 127.4 . . ?
C32 C33 N14 105.2(6) . . ?
C32 C33 H33 127.4 . . ?
N14 C34 S4 120.0(5) . . ?
C35 C34 S4 112.9(5) . . ?
C35 C34 N14 126.9(6) . . ?
C34 C35 H35 124.1 . . ?
C34 C35 C36 111.7(7) . . ?
C36 C35 H35 124.1 . . ?
C35 C36 H36 123.6 . . ?
C37 C36 C35 112.9(7) . . ?
C37 C36 H36 123.6 . . ?
N15 C37 S4 120.6(5) . . ?
C36 C37 S4 112.3(5) . . ?
C36 C37 N15 127.1(6) . . ?
N15 C38 H38 125.0 . . ?
N16 C38 N15 109.9(5) . . ?
N16 C38 H38 125.0 . . ?
N15 C39 H39 127.2 . . ?
C40 C39 N15 105.5(6) . . ?
C40 C39 H39 127.2 . . ?
N16 C40 H40 125.5 . . ?
C39 C40 N16 109.0(5) . . ?
C39 C40 H40 125.5 . . ?
N17 C41 N18 110.5(6) . . ?
N17 C41 H41 124.8 . . ?
N18 C41 H41 124.8 . . ?
N17 C42 H42 125.2 . . ?
C43 C42 N17 109.7(6) . . ?
C43 C42 H42 125.2 . . ?
N18 C43 H43 127.1 . . ?
C42 C43 N18 105.8(6) . . ?
C42 C43 H43 127.1 . . ?
N18 C44 S5 121.6(6) . . ?
C45 C44 S5 112.3(6) . . ?
C45 C44 N18 126.0(7) . . ?
C44 C45 H45 124.5 . . ?
C44 C45 C46 111.1(7) . . ?
C46 C45 H45 124.5 . . ?
C45 C46 H46 123.9 . . ?
C47 C46 C45 112.2(7) . . ?
C47 C46 H46 123.9 . . ?
N19 C47 S5 121.5(6) . . ?
C46 C47 S5 112.5(6) . . ?
C46 C47 N19 126.0(7) . . ?
N19 C48 H48 124.3 . . ?
N20 C48 N19 111.4(5) . . ?
N20 C48 H48 124.3 . . ?
N19 C49 H49 126.8 . . ?
C50 C49 N19 106.4(6) . . ?
C50 C49 H49 126.8 . . ?
N20 C50 H50 125.6 . . ?
C49 C50 N20 108.8(5) . . ?
C49 C50 H50 125.6 . . ?
N21 C51 N22 110.1(5) . . ?
N21 C51 H51 124.9 . . ?
N22 C51 H51 124.9 . . ?
N21 C52 H52 124.9 . . ?
N21 C52 C53 110.2(5) . . ?
C53 C52 H52 124.9 . . ?
N22 C53 H53 127.3 . . ?
C52 C53 N22 105.4(6) . . ?
C52 C53 H53 127.3 . . ?
N22 C54 S6 119.1(5) . . ?
C55 C54 S6 113.3(5) . . ?
C55 C54 N22 127.6(6) . . ?
C54 C55 H55 123.6 . . ?
C54 C55 C56 112.7(6) . . ?
C56 C55 H55 123.6 . . ?
C55 C56 H56 124.6 . . ?
C57 C56 C55 110.7(6) . . ?
C57 C56 H56 124.6 . . ?
N23 C57 S6 119.3(5) . . ?
C56 C57 S6 113.5(5) . . ?
C56 C57 N23 127.2(6) . . ?
N23 C58 H58 125.5 . . ?
N24 C58 N23 109.1(5) . . ?
N24 C58 H58 125.5 . . ?
N23 C59 H59 127.2 . . ?
C60 C59 N23 105.7(6) . . ?
C60 C59 H59 127.2 . . ?
N24 C60 H60 125.3 . . ?
C59 C60 N24 109.4(5) . . ?
C59 C60 H60 125.3 . . ?
F1 B1 F4 106.0(5) . . ?
F2 B1 F1 112.8(6) . . ?
F2 B1 F3 112.0(6) . . ?
F2 B1 F4 107.1(5) . . ?
F3 B1 F1 111.1(6) . . ?
F3 B1 F4 107.3(6) . . ?
F5 B2 F7 109.0(9) . . ?
F6 B2 F5 110.4(8) . . ?
F6 B2 F7 106.8(8) . . ?
F6 B2 F8 110.0(9) . . ?
F8 B2 F5 109.7(8) . . ?
F8 B2 F7 110.9(8) . . ?
F10 B3 F9 108.3(10) . . ?
F11 B3 F9 105.0(10) . . ?
F11 B3 F10 108.7(10) . . ?
F12 B3 F9 111.9(9) . . ?
F12 B3 F10 109.9(10) . . ?
F12 B3 F11 112.9(10) . . ?
F13 B4 F14 109.1(10) . . ?
F13 B4 F15 115.7(9) . . ?
F13 B4 F16 112.9(9) . . ?
F14 B4 F15 98.5(10) . . ?
F16 B4 F14 108.7(10) . . ?
F16 B4 F15 110.8(11) . . ?
N37 C85 C86 173(3) . . ?
C85 C86 H86A 109.5 . . ?
C85 C86 H86B 109.5 . . ?
C85 C86 H86C 109.5 . . ?
H86A C86 H86B 109.5 . . ?
H86A C86 H86C 109.5 . . ?
H86B C86 H86C 109.5 . . ?
F17 B5 F18 116.4(13) . . ?
F17 B5 F19 109.7(12) . . ?
F17 B5 F20 106.5(11) . . ?
F18 B5 F19 109.2(10) . . ?
F18 B5 F20 106.5(13) . . ?
F19 B5 F20 108.2(12) . . ?
F21 B6 F22 112.2(7) . . ?
F21 B6 F23 106.5(7) . . ?
F22 B6 F23 108.2(7) . . ?
F24 B6 F21 111.1(7) . . ?
F24 B6 F22 112.5(7) . . ?
F24 B6 F23 106.0(8) . . ?
C92 O1 C89 124.3(19) . . ?
O1 C89 H89 103.0 . . ?
O1 C89 C90 107.0(18) . . ?
O1 C89 C91 127(2) . . ?
C90 C89 H89 103.1 . . ?
C91 C89 H89 103.0 . . ?
C91 C89 C90 110.9(15) . . ?
C89 C90 H90A 109.5 . . ?
C89 C90 H90B 109.5 . . ?
C89 C90 H90C 109.5 . . ?
H90A C90 H90B 109.5 . . ?
H90A C90 H90C 109.5 . . ?
H90B C90 H90C 109.5 . . ?
C89 C91 H91A 109.5 . . ?
C89 C91 H91B 109.5 . . ?
C89 C91 H91C 109.5 . . ?
H91A C91 H91B 109.5 . . ?
H91A C91 H91C 109.5 . . ?
H91B C91 H91C 109.5 . . ?
O1 C92 H92 91.5 . . ?
O1 C92 C93 123.0(14) . . ?
O1 C92 C94 128.5(15) . . ?
C93 C92 H92 91.5 . . ?
C94 C92 H92 91.5 . . ?
C94 C92 C93 108.3(16) . . ?
C92 C93 H93A 109.5 . . ?
C92 C93 H93B 109.5 . . ?
C92 C93 H93C 109.5 . . ?
H93A C93 H93B 109.5 . . ?
H93A C93 H93C 109.5 . . ?
H93B C93 H93C 109.5 . . ?
C92 C94 H94A 109.5 . . ?
C92 C94 H94B 109.5 . . ?
C92 C94 H94C 109.5 . . ?
H94A C94 H94B 109.5 . . ?
H94A C94 H94C 109.5 . . ?
H94B C94 H94C 109.5 . . ?
N25 C61 C62 175.1(12) . . ?
C61 C62 H62A 109.5 . . ?
C61 C62 H62B 109.5 . . ?
C61 C62 H62C 109.5 . . ?
H62A C62 H62B 109.5 . . ?
H62A C62 H62C 109.5 . . ?
H62B C62 H62C 109.5 . . ?
N26 C63 C64 168.4(19) . . ?
C63 C64 H64A 109.5 . . ?
C63 C64 H64B 109.5 . . ?
C63 C64 H64C 109.5 . . ?
H64A C64 H64B 109.5 . . ?
H64A C64 H64C 109.5 . . ?
H64B C64 H64C 109.5 . . ?
N30 C71 C72 171(3) . . ?
C71 C72 H72A 109.5 . . ?
C71 C72 H72B 109.5 . . ?
C71 C72 H72C 109.5 . . ?
H72A C72 H72B 109.5 . . ?
H72A C72 H72C 109.5 . . ?
H72B C72 H72C 109.5 . . ?
N27 C65 C66 174.3(17) . . ?
C65 C66 H66A 109.5 . . ?
C65 C66 H66B 109.5 . . ?
C65 C66 H66C 109.5 . . ?
H66A C66 H66B 109.5 . . ?
H66A C66 H66C 109.5 . . ?
H66B C66 H66C 109.5 . . ?
N28 C67 C68 172.3(19) . . ?
C67 C68 H68A 109.5 . . ?
C67 C68 H68B 109.5 . . ?
C67 C68 H68C 109.5 . . ?
H68A C68 H68B 109.5 . . ?
H68A C68 H68C 109.5 . . ?
H68B C68 H68C 109.5 . . ?
N29 C69 C70 177(2) . . ?
C69 C70 H70A 109.5 . . ?
C69 C70 H70B 109.5 . . ?
C69 C70 H70C 109.5 . . ?
H70A C70 H70B 109.5 . . ?
H70A C70 H70C 109.5 . . ?
H70B C70 H70C 109.5 . . ?
N36 C83 C84 176.1(15) . . ?
C83 C84 H84A 109.5 . . ?
C83 C84 H84B 109.5 . . ?
C83 C84 H84C 109.5 . . ?
H84A C84 H84B 109.5 . . ?
H84A C84 H84C 109.5 . . ?
H84B C84 H84C 109.5 . . ?
N31 C73 C74 167(2) . . ?
C73 C74 H74A 109.5 . . ?
C73 C74 H74B 109.5 . . ?
C73 C74 H74C 109.5 . . ?
H74A C74 H74B 109.5 . . ?
H74A C74 H74C 109.5 . . ?
H74B C74 H74C 109.5 . . ?
N32 C75 C76 175(2) . . ?
C75 C76 H76A 109.5 . . ?
C75 C76 H76B 109.5 . . ?
C75 C76 H76C 109.5 . . ?
H76A C76 H76B 109.5 . . ?
H76A C76 H76C 109.5 . . ?
H76B C76 H76C 109.5 . . ?
N33 C77 C78 176(3) . . ?
C77 C78 H78A 109.5 . . ?
C77 C78 H78B 109.5 . . ?
C77 C78 H78C 109.5 . . ?
H78A C78 H78B 109.5 . . ?
H78A C78 H78C 109.5 . . ?
H78B C78 H78C 109.5 . . ?
N34 C79 C80 176.4(16) . . ?
C79 C80 H80A 109.5 . . ?
C79 C80 H80B 109.5 . . ?
C79 C80 H80C 109.5 . . ?
H80A C80 H80B 109.5 . . ?
H80A C80 H80C 109.5 . . ?
H80B C80 H80C 109.5 . . ?
N35 C81 C82 175(2) . . ?
C81 C82 H82A 109.5 . . ?
C81 C82 H82B 109.5 . . ?
C81 C82 H82C 109.5 . . ?
H82A C82 H82B 109.5 . . ?
H82A C82 H82C 109.5 . . ?
H82B C82 H82C 109.5 . . ?
N38 C87 C88 176.8(16) . . ?
C87 C88 H88A 109.5 . . ?
C87 C88 H88B 109.5 . . ?
C87 C88 H88C 109.5 . . ?
H88A C88 H88B 109.5 . . ?
H88A C88 H88C 109.5 . . ?
H88B C88 H88C 109.5 . . ?

loop_
_geom_bond_atom_site_label_1
_geom_bond_atom_site_label_2
_geom_bond_distance
_geom_bond_site_symmetry_2
_geom_bond_publ_flag
Pd1 N1 1.987(5) . ?
Pd1 N5 2.016(5) . ?
Pd1 N9 2.000(5) . ?
Pd1 N13 2.003(5) . ?
Pd2 N4 2.003(5) . ?
Pd2 N16 2.005(5) 3_666 ?
Pd2 N17 2.014(5) . ?
Pd2 N24 2.019(5) 3_666 ?
Pd3 N8 2.013(4) 3_666 ?
Pd3 N12 2.017(5) . ?
Pd3 N20 1.994(5) . ?
Pd3 N21 2.017(5) . ?
S1 C4 1.707(8) . ?
S1 C7 1.719(7) . ?
S2 C14 1.724(6) . ?
S2 C17 1.722(6) . ?
S3 C24 1.696(6) . ?
S3 C27 1.713(7) . ?
S4 C34 1.721(7) . ?
S4 C37 1.715(7) . ?
S5 C44 1.675(8) . ?
S5 C47 1.688(7) . ?
S6 C54 1.715(6) . ?
S6 C57 1.714(7) . ?
N1 C1 1.307(8) . ?
N1 C2 1.365(8) . ?
N2 C1 1.334(9) . ?
N2 C3 1.358(8) . ?
N2 C4 1.413(9) . ?
N3 C7 1.426(9) . ?
N3 C8 1.327(8) . ?
N3 C9 1.360(9) . ?
N4 C8 1.315(8) . ?
N4 C10 1.367(8) . ?
N5 C11 1.303(7) . ?
N5 C12 1.378(7) . ?
N6 C11 1.351(7) . ?
N6 C13 1.402(7) . ?
N6 C14 1.403(7) . ?
N7 C17 1.413(7) . ?
N7 C18 1.343(7) . ?
N7 C19 1.356(7) . ?
N8 C18 1.317(7) . ?
N8 C20 1.367(7) . ?
N9 C21 1.306(7) . ?
N9 C22 1.373(7) . ?
N10 C21 1.343(7) . ?
N10 C23 1.365(8) . ?
N10 C24 1.410(8) . ?
N11 C27 1.400(7) . ?
N11 C28 1.330(7) . ?
N11 C29 1.369(7) . ?
N12 C28 1.295(7) . ?
N12 C30 1.378(7) . ?
N13 C31 1.327(7) . ?
N13 C32 1.349(8) . ?
N14 C31 1.328(8) . ?
N14 C33 1.390(8) . ?
N14 C34 1.418(8) . ?
N15 C37 1.415(8) . ?
N15 C38 1.328(8) . ?
N15 C39 1.372(8) . ?
N16 C38 1.319(7) . ?
N16 C40 1.365(8) . ?
N17 C41 1.294(8) . ?
N17 C42 1.361(8) . ?
N18 C41 1.325(8) . ?
N18 C43 1.375(9) . ?
N18 C44 1.427(9) . ?
N19 C47 1.417(9) . ?
N19 C48 1.332(8) . ?
N19 C49 1.361(8) . ?
N20 C48 1.306(8) . ?
N20 C50 1.374(8) . ?
N21 C51 1.312(7) . ?
N21 C52 1.335(8) . ?
N22 C51 1.334(8) . ?
N22 C53 1.373(8) . ?
N22 C54 1.423(7) . ?
N23 C57 1.427(7) . ?
N23 C58 1.340(8) . ?
N23 C59 1.363(8) . ?
N24 C58 1.320(7) . ?
N24 C60 1.354(8) . ?
C1 H1 0.9500 . ?
C2 H2 0.9500 . ?
C2 C3 1.355(10) . ?
C3 H3 0.9500 . ?
C4 C5 1.337(11) . ?
C5 H5 0.9500 . ?
C5 C6 1.445(10) . ?
C6 H6 0.9500 . ?
C6 C7 1.321(11) . ?
C8 H8 0.9500 . ?
C9 H9 0.9500 . ?
C9 C10 1.346(9) . ?
C10 H10 0.9500 . ?
C11 H11 0.9500 . ?
C12 H12 0.9500 . ?
C12 C13 1.332(9) . ?
C13 H13 0.9500 . ?
C14 C15 1.343(9) . ?
C15 H15 0.9500 . ?
C15 C16 1.420(8) . ?
C16 H16 0.9500 . ?
C16 C17 1.340(8) . ?
C18 H18 0.9500 . ?
C19 H19 0.9500 . ?
C19 C20 1.358(8) . ?
C20 H20 0.9500 . ?
C21 H21 0.9500 . ?
C22 H22 0.9500 . ?
C22 C23 1.363(9) . ?
C23 H23 0.9500 . ?
C24 C25 1.390(10) . ?
C25 H25 0.9500 . ?
C25 C26 1.421(9) . ?
C26 H26 0.9500 . ?
C26 C27 1.363(10) . ?
C28 H28 0.9500 . ?
C29 H29 0.9500 . ?
C29 C30 1.325(9) . ?
C30 H30 0.9500 . ?
C31 H31 0.9500 . ?
C32 H32 0.9500 . ?
C32 C33 1.341(10) . ?
C33 H33 0.9500 . ?
C34 C35 1.338(10) . ?
C35 H35 0.9500 . ?
C35 C36 1.416(10) . ?
C36 H36 0.9500 . ?
C36 C37 1.340(10) . ?
C38 H38 0.9500 . ?
C39 H39 0.9500 . ?
C39 C40 1.357(8) . ?
C40 H40 0.9500 . ?
C41 H41 0.9500 . ?
C42 H42 0.9500 . ?
C42 C43 1.318(10) . ?
C43 H43 0.9500 . ?
C44 C45 1.383(11) . ?
C45 H45 0.9500 . ?
C45 C46 1.407(10) . ?
C46 H46 0.9500 . ?
C46 C47 1.354(11) . ?
C48 H48 0.9500 . ?
C49 H49 0.9500 . ?
C49 C50 1.353(9) . ?
C50 H50 0.9500 . ?
C51 H51 0.9500 . ?
C52 H52 0.9500 . ?
C52 C53 1.341(9) . ?
C53 H53 0.9500 . ?
C54 C55 1.346(9) . ?
C55 H55 0.9500 . ?
C55 C56 1.414(8) . ?
C56 H56 0.9500 . ?
C56 C57 1.369(9) . ?
C58 H58 0.9500 . ?
C59 H59 0.9500 . ?
C59 C60 1.348(8) . ?
C60 H60 0.9500 . ?
F1 B1 1.364(7) . ?
F2 B1 1.347(7) . ?
F3 B1 1.359(9) . ?
F4 B1 1.416(8) . ?
F5 B2 1.379(11) . ?
F6 B2 1.369(11) . ?
F7 B2 1.406(12) . ?
F8 B2 1.374(10) . ?
F9 B3 1.377(13) . ?
F10 B3 1.366(14) . ?
F11 B3 1.360(13) . ?
F12 B3 1.330(11) . ?
F13 B4 1.344(10) . ?
F14 B4 1.368(13) . ?
F15 B4 1.368(13) . ?
F16 B4 1.366(12) . ?
F17 B5 1.287(14) . ?
F18 B5 1.354(14) . ?
F19 B5 1.370(14) . ?
F20 B5 1.419(15) . ?
N37 C85 1.157(15) . ?
C85 C86 1.453(16) . ?
C86 H86A 0.9800 . ?
C86 H86B 0.9800 . ?
C86 H86C 0.9800 . ?
F21 B6 1.356(9) . ?
F22 B6 1.371(8) . ?
F23 B6 1.382(10) . ?
F24 B6 1.335(9) . ?
O1 C89 1.429(17) . ?
O1 C92 1.408(15) . ?
C89 H89 1.0000 . ?
C89 C90 1.534(16) . ?
C89 C91 1.500(16) . ?
C90 H90A 0.9800 . ?
C90 H90B 0.9800 . ?
C90 H90C 0.9800 . ?
C91 H91A 0.9800 . ?
C91 H91B 0.9800 . ?
C91 H91C 0.9800 . ?
C92 H92 1.0000 . ?
C92 C93 1.510(17) . ?
C92 C94 1.492(17) . ?
C93 H93A 0.9800 . ?
C93 H93B 0.9800 . ?
C93 H93C 0.9800 . ?
C94 H94A 0.9800 . ?
C94 H94B 0.9800 . ?
C94 H94C 0.9800 . ?
N25 C61 1.119(10) . ?
C61 C62 1.447(12) . ?
C62 H62A 0.9800 . ?
C62 H62B 0.9800 . ?
C62 H62C 0.9800 . ?
N26 C63 1.096(12) . ?
N30 C71 1.181(16) . ?
C63 C64 1.440(14) . ?
C64 H64A 0.9800 . ?
C64 H64B 0.9800 . ?
C64 H64C 0.9800 . ?
C71 C72 1.495(16) . ?
C72 H72A 0.9800 . ?
C72 H72B 0.9800 . ?
C72 H72C 0.9800 . ?
N27 C65 1.142(14) . ?
C65 C66 1.460(14) . ?
C66 H66A 0.9800 . ?
C66 H66B 0.9800 . ?
C66 H66C 0.9800 . ?
N28 C67 1.151(13) . ?
C67 C68 1.430(14) . ?
C68 H68A 0.9800 . ?
C68 H68B 0.9800 . ?
C68 H68C 0.9800 . ?
N29 C69 1.123(11) . ?
N36 C83 1.142(11) . ?
C69 C70 1.440(13) . ?
C70 H70A 0.9800 . ?
C70 H70B 0.9800 . ?
C70 H70C 0.9800 . ?
C83 C84 1.422(12) . ?
C84 H84A 0.9800 . ?
C84 H84B 0.9800 . ?
C84 H84C 0.9800 . ?
N31 C73 1.123(11) . ?
C73 C74 1.474(13) . ?
C74 H74A 0.9800 . ?
C74 H74B 0.9800 . ?
C74 H74C 0.9800 . ?
N32 C75 1.145(14) . ?
N33 C77 1.173(13) . ?
C75 C76 1.409(14) . ?
C76 H76A 0.9800 . ?
C76 H76B 0.9800 . ?
C76 H76C 0.9800 . ?
C77 C78 1.466(14) . ?
C78 H78A 0.9800 . ?
C78 H78B 0.9800 . ?
C78 H78C 0.9800 . ?
N34 C79 1.153(11) . ?
C79 C80 1.431(12) . ?
C80 H80A 0.9800 . ?
C80 H80B 0.9800 . ?
C80 H80C 0.9800 . ?
N35 C81 1.160(13) . ?
C81 C82 1.478(14) . ?
C82 H82A 0.9800 . ?
C82 H82B 0.9800 . ?
C82 H82C 0.9800 . ?
N38 C87 1.140(11) . ?
C87 C88 1.444(12) . ?
C88 H88A 0.9800 . ?
C88 H88B 0.9800 . ?
C88 H88C 0.9800 . ?

loop_
_geom_torsion_atom_site_label_1
_geom_torsion_atom_site_label_2
_geom_torsion_atom_site_label_3
_geom_torsion_atom_site_label_4
_geom_torsion
_geom_torsion_site_symmetry_1
_geom_torsion_site_symmetry_2
_geom_torsion_site_symmetry_3
_geom_torsion_site_symmetry_4
_geom_torsion_publ_flag
Pd1 N1 C1 N2 -173.0(5) . . . . ?
Pd1 N1 C2 C3 173.1(6) . . . . ?
Pd1 N5 C11 N6 170.6(4) . . . . ?
Pd1 N5 C12 C13 -169.5(5) . . . . ?
Pd1 N9 C21 N10 -173.6(4) . . . . ?
Pd1 N9 C22 C23 173.9(5) . . . . ?
Pd1 N13 C31 N14 179.0(4) . . . . ?
Pd1 N13 C32 C33 -178.5(5) . . . . ?
Pd2 N4 C8 N3 -179.7(4) . . . . ?
Pd2 N4 C10 C9 179.9(5) . . . . ?
Pd2 N16 C38 N15 -175.2(4) 3_666 . . . ?
Pd2 N16 C40 C39 175.5(4) 3_666 . . . ?
Pd2 N17 C41 N18 -170.5(5) . . . . ?
Pd2 N17 C42 C43 171.6(6) . . . . ?
Pd2 N24 C58 N23 -175.1(4) 3_666 . . . ?
Pd2 N24 C60 C59 175.1(5) 3_666 . . . ?
Pd3 N8 C18 N7 -177.3(4) 3_666 . . . ?
Pd3 N8 C20 C19 177.2(5) 3_666 . . . ?
Pd3 N12 C28 N11 -176.9(4) . . . . ?
Pd3 N12 C30 C29 175.8(5) . . . . ?
Pd3 N20 C48 N19 -180.0(4) . . . . ?
Pd3 N20 C50 C49 178.9(5) . . . . ?
Pd3 N21 C51 N22 178.1(4) . . . . ?
Pd3 N21 C52 C53 -179.1(5) . . . . ?
S1 C4 C5 C6 -0.2(10) . . . . ?
S2 C14 C15 C16 0.9(8) . . . . ?
S3 C24 C25 C26 2.6(10) . . . . ?
S4 C34 C35 C36 0.8(11) . . . . ?
S5 C44 C45 C46 -0.8(10) . . . . ?
S6 C54 C55 C56 2.1(8) . . . . ?
N1 C2 C3 N2 -0.2(10) . . . . ?
N2 C4 C5 C6 -179.7(7) . . . . ?
N3 C9 C10 N4 -0.2(9) . . . . ?
N5 C12 C13 N6 -0.5(9) . . . . ?
N6 C14 C15 C16 180.0(6) . . . . ?
N7 C19 C20 N8 1.1(8) . . . . ?
N9 C22 C23 N10 0.7(8) . . . . ?
N10 C24 C25 C26 -178.6(7) . . . . ?
N11 C29 C30 N12 -1.8(8) . . . . ?
N13 C32 C33 N14 -0.2(9) . . . . ?
N14 C34 C35 C36 175.4(8) . . . . ?
N15 C39 C40 N16 -0.6(7) . . . . ?
N17 C42 C43 N18 -2.5(10) . . . . ?
N18 C44 C45 C46 -177.9(8) . . . . ?
N19 C49 C50 N20 0.2(8) . . . . ?
N21 C52 C53 N22 2.2(9) . . . . ?
N22 C54 C55 C56 -178.8(7) . . . . ?
N23 C59 C60 N24 -0.4(8) . . . . ?
C1 N1 C2 C3 0.7(9) . . . . ?
C1 N2 C3 C2 -0.4(9) . . . . ?
C1 N2 C4 S1 44.5(11) . . . . ?
C1 N2 C4 C5 -136.1(9) . . . . ?
C2 N1 C1 N2 -1.0(8) . . . . ?
C3 N2 C1 N1 0.9(9) . . . . ?
C3 N2 C4 S1 -140.2(7) . . . . ?
C3 N2 C4 C5 39.2(13) . . . . ?
C4 S1 C7 N3 -178.9(6) . . . . ?
C4 S1 C7 C6 -1.4(7) . . . . ?
C4 N2 C1 N1 176.6(7) . . . . ?
C4 N2 C3 C2 -176.5(7) . . . . ?
C4 C5 C6 C7 -0.8(11) . . . . ?
C5 C6 C7 S1 1.5(10) . . . . ?
C5 C6 C7 N3 178.8(7) . . . . ?
C7 S1 C4 N2 -179.6(6) . . . . ?
C7 S1 C4 C5 0.9(7) . . . . ?
C7 N3 C8 N4 -176.1(7) . . . . ?
C7 N3 C9 C10 176.4(7) . . . . ?
C8 N3 C7 S1 -58.0(10) . . . . ?
C8 N3 C7 C6 124.9(9) . . . . ?
C8 N3 C9 C10 0.4(9) . . . . ?
C8 N4 C10 C9 0.0(8) . . . . ?
C9 N3 C7 S1 126.9(7) . . . . ?
C9 N3 C7 C6 -50.2(12) . . . . ?
C9 N3 C8 N4 -0.4(8) . . . . ?
C10 N4 C8 N3 0.2(8) . . . . ?
C11 N5 C12 C13 -1.5(9) . . . . ?
C11 N6 C13 C12 2.3(8) . . . . ?
C11 N6 C14 S2 -34.9(10) . . . . ?
C11 N6 C14 C15 146.1(7) . . . . ?
C12 N5 C11 N6 3.1(8) . . . . ?
C13 N6 C11 N5 -3.3(8) . . . . ?
C13 N6 C14 S2 153.3(6) . . . . ?
C13 N6 C14 C15 -25.8(11) . . . . ?
C14 S2 C17 N7 -179.9(6) . . . . ?
C14 S2 C17 C16 2.2(6) . . . . ?
C14 N6 C11 N5 -176.4(6) . . . . ?
C14 N6 C13 C12 175.6(7) . . . . ?
C14 C15 C16 C17 0.8(9) . . . . ?
C15 C16 C17 S2 -2.1(8) . . . . ?
C15 C16 C17 N7 -179.9(6) . . . . ?
C17 S2 C14 N6 179.1(6) . . . . ?
C17 S2 C14 C15 -1.7(6) . . . . ?
C17 N7 C18 N8 176.1(6) . . . . ?
C17 N7 C19 C20 -177.1(6) . . . . ?
C18 N7 C17 S2 28.7(9) . . . . ?
C18 N7 C17 C16 -153.7(7) . . . . ?
C18 N7 C19 C20 -0.3(8) . . . . ?
C18 N8 C20 C19 -1.5(8) . . . . ?
C19 N7 C17 S2 -155.1(6) . . . . ?
C19 N7 C17 C16 22.5(11) . . . . ?
C19 N7 C18 N8 -0.7(7) . . . . ?
C20 N8 C18 N7 1.4(7) . . . . ?
C21 N9 C22 C23 -1.5(8) . . . . ?
C21 N10 C23 C22 0.4(8) . . . . ?
C21 N10 C24 S3 60.2(9) . . . . ?
C21 N10 C24 C25 -118.4(9) . . . . ?
C22 N9 C21 N10 1.7(8) . . . . ?
C23 N10 C21 N9 -1.3(8) . . . . ?
C23 N10 C24 S3 -121.1(7) . . . . ?
C23 N10 C24 C25 60.2(11) . . . . ?
C24 S3 C27 N11 179.2(6) . . . . ?
C24 S3 C27 C26 2.6(6) . . . . ?
C24 N10 C21 N9 177.5(6) . . . . ?
C24 N10 C23 C22 -178.5(7) . . . . ?
C24 C25 C26 C27 -0.7(11) . . . . ?
C25 C26 C27 S3 -1.6(9) . . . . ?
C25 C26 C27 N11 -177.9(7) . . . . ?
C27 S3 C24 N10 178.2(6) . . . . ?
C27 S3 C24 C25 -3.0(7) . . . . ?
C27 N11 C28 N12 -178.9(6) . . . . ?
C27 N11 C29 C30 -178.0(7) . . . . ?
C28 N11 C27 S3 -57.4(9) . . . . ?
C28 N11 C27 C26 118.7(8) . . . . ?
C28 N11 C29 C30 -1.8(8) . . . . ?
C28 N12 C30 C29 4.9(8) . . . . ?
C29 N11 C27 S3 117.8(7) . . . . ?
C29 N11 C27 C26 -66.1(11) . . . . ?
C29 N11 C28 N12 5.1(8) . . . . ?
C30 N12 C28 N11 -6.2(8) . . . . ?
C31 N13 C32 C33 -0.4(9) . . . . ?
C31 N14 C33 C32 0.8(9) . . . . ?
C31 N14 C34 S4 -17.0(11) . . . . ?
C31 N14 C34 C35 168.8(9) . . . . ?
C32 N13 C31 N14 0.9(8) . . . . ?
C33 N14 C31 N13 -1.1(8) . . . . ?
C33 N14 C34 S4 166.2(6) . . . . ?
C33 N14 C34 C35 -8.1(14) . . . . ?
C34 S4 C37 N15 -178.6(7) . . . . ?
C34 S4 C37 C36 2.2(7) . . . . ?
C34 N14 C31 N13 -178.3(7) . . . . ?
C34 N14 C33 C32 178.1(7) . . . . ?
C34 C35 C36 C37 0.9(13) . . . . ?
C35 C36 C37 S4 -2.1(11) . . . . ?
C35 C36 C37 N15 178.7(8) . . . . ?
C37 S4 C34 N14 -176.7(7) . . . . ?
C37 S4 C34 C35 -1.7(8) . . . . ?
C37 N15 C38 N16 -180.0(6) . . . . ?
C37 N15 C39 C40 -179.7(6) . . . . ?
C38 N15 C37 S4 -19.3(10) . . . . ?
C38 N15 C37 C36 159.8(8) . . . . ?
C38 N15 C39 C40 0.4(7) . . . . ?
C38 N16 C40 C39 0.5(7) . . . . ?
C39 N15 C37 S4 160.8(5) . . . . ?
C39 N15 C37 C36 -20.0(12) . . . . ?
C39 N15 C38 N16 -0.1(7) . . . . ?
C40 N16 C38 N15 -0.3(7) . . . . ?
C41 N17 C42 C43 3.1(9) . . . . ?
C41 N18 C43 C42 1.0(10) . . . . ?
C41 N18 C44 S5 68.3(10) . . . . ?
C41 N18 C44 C45 -114.9(10) . . . . ?
C42 N17 C41 N18 -2.4(8) . . . . ?
C43 N18 C41 N17 1.0(9) . . . . ?
C43 N18 C44 S5 -120.7(8) . . . . ?
C43 N18 C44 C45 56.1(13) . . . . ?
C44 S5 C47 N19 -178.5(7) . . . . ?
C44 S5 C47 C46 2.0(7) . . . . ?
C44 N18 C41 N17 173.4(7) . . . . ?
C44 N18 C43 C42 -171.4(8) . . . . ?
C44 C45 C46 C47 2.3(11) . . . . ?
C45 C46 C47 S5 -2.9(10) . . . . ?
C45 C46 C47 N19 177.7(7) . . . . ?
C47 S5 C44 N18 176.6(7) . . . . ?
C47 S5 C44 C45 -0.7(7) . . . . ?
C47 N19 C48 N20 -172.9(7) . . . . ?
C47 N19 C49 C50 174.2(7) . . . . ?
C48 N19 C47 S5 -41.1(10) . . . . ?
C48 N19 C47 C46 138.3(9) . . . . ?
C48 N19 C49 C50 -1.8(8) . . . . ?
C48 N20 C50 C49 1.5(8) . . . . ?
C49 N19 C47 S5 143.7(6) . . . . ?
C49 N19 C47 C46 -36.9(12) . . . . ?
C49 N19 C48 N20 2.9(8) . . . . ?
C50 N20 C48 N19 -2.8(7) . . . . ?
C51 N21 C52 C53 -2.0(8) . . . . ?
C51 N22 C53 C52 -1.6(8) . . . . ?
C51 N22 C54 S6 -42.5(9) . . . . ?
C51 N22 C54 C55 138.4(8) . . . . ?
C52 N21 C51 N22 0.9(7) . . . . ?
C53 N22 C51 N21 0.5(7) . . . . ?
C53 N22 C54 S6 143.5(6) . . . . ?
C53 N22 C54 C55 -35.6(11) . . . . ?
C54 S6 C57 N23 -178.5(6) . . . . ?
C54 S6 C57 C56 0.8(6) . . . . ?
C54 N22 C51 N21 -174.5(6) . . . . ?
C54 N22 C53 C52 173.4(6) . . . . ?
C54 C55 C56 C57 -1.5(9) . . . . ?
C55 C56 C57 S6 0.2(8) . . . . ?
C55 C56 C57 N23 179.4(7) . . . . ?
C57 S6 C54 N22 179.2(6) . . . . ?
C57 S6 C54 C55 -1.6(6) . . . . ?
C57 N23 C58 N24 177.9(6) . . . . ?
C57 N23 C59 C60 -177.8(6) . . . . ?
C58 N23 C57 S6 46.7(9) . . . . ?
C58 N23 C57 C56 -132.4(8) . . . . ?
C58 N23 C59 C60 0.5(8) . . . . ?
C58 N24 C60 C59 0.2(8) . . . . ?
C59 N23 C57 S6 -135.3(6) . . . . ?
C59 N23 C57 C56 45.6(11) . . . . ?
C59 N23 C58 N24 -0.4(8) . . . . ?
C60 N24 C58 N23 0.2(7) . . . . ?
C89 O1 C92 C93 71(3) . . . . ?
C89 O1 C92 C94 -115(3) . . . . ?
C92 O1 C89 C90 -141.3(19) . . . . ?
C92 O1 C89 C91 85(3) . . . . ?

loop_
_exptl_oxdiff_crystal_face_indexfrac_h
_exptl_oxdiff_crystal_face_indexfrac_k
_exptl_oxdiff_crystal_face_indexfrac_l
_exptl_oxdiff_crystal_face_x
_exptl_oxdiff_crystal_face_y
_exptl_oxdiff_crystal_face_z
-1.0000 -0.0000 0.0000 0.0802 -0.0222 0.0177
1.0000 0.0000 -0.0000 -0.0802 0.0222 -0.0177
0.0000 1.0000 0.0000 -0.0127 -0.0114 0.0430
-0.0000 -1.0000 -0.0000 0.0127 0.0114 -0.0430
0.0000 0.0000 1.0000 -0.0128 0.0700 0.0148
-0.0000 -0.0000 -1.0000 0.0128 -0.0700 -0.0148
1.0000 -0.0000 1.0000 -0.0930 0.0922 -0.0029
-1.0000 0.0000 -1.0000 0.0930 -0.0922 0.0029
1.0000 1.0000 0.0000 -0.0929 0.0108 0.0252
-1.0000 -1.0000 -0.0000 0.0929 -0.0108 -0.0252
-1.0000 -0.0000 1.0000 0.0675 0.0478 0.0325
1.0000 0.0000 -1.0000 -0.0675 -0.0478 -0.0325
-2.0000 2.0000 1.0000 0.1224 0.0028 0.1362
2.0000 -2.0000 -1.0000 -0.1224 -0.0028 -0.1362
-1.0000 -2.0000 1.0000 0.0928 0.0706 -0.0534
1.0000 2.0000 -1.0000 -0.0928 -0.0706 0.0534
0.0000 -1.0000 2.0000 -0.0129 0.1515 -0.0133
-1.0000 2.0000 2.0000 0.0294 0.0950 0.1333
1.0000 -2.0000 -2.0000 -0.0294 -0.0950 -0.1333
0.0000 1.0000 -1.0000 0.0001 -0.0814 0.0281
-0.0000 -1.0000 1.0000 -0.0001 0.0814 -0.0281
-0.0000 1.0000 1.0000 -0.0254 0.0586 0.0578
0.0000 -1.0000 -1.0000 0.0254 -0.0586 -0.0578

loop_
_smtbx_masks_void_nr
_smtbx_masks_void_average_x
_smtbx_masks_void_average_y
_smtbx_masks_void_average_z
_smtbx_masks_void_volume
_smtbx_masks_void_count_electrons
_smtbx_masks_void_content
1 0.000 0.000 0.500 403.4 89.2 '4 acetonitrile'
2 0.197 0.692 0.341 139.4 29.2 '1.25 acetonitrile'
3 0.303 0.192 0.159 139.4 29.1 '1.25 acetonitrile'
4 0.500 0.500 1.000 403.4 89.2 '4 acetonitrile'
5 0.697 0.808 0.841 139.4 29.4 '1.25 acetonitrile'
6 0.803 0.308 0.659 139.4 29.3 '1.25 acetonitrile'
